data_4346505
loop_
_publ_author_name
'Ojeda-Amador, Ana I'
'Mart\'inez-Mart\'inez, Antonio J'
'Kennedy, Alan R.'
'O'Hara, Charles T'

_publ_section_title
;
 Synthetic and Structural Studies of Mixed Sodium
 Bis(trimethylsilyl)amide/Sodium Halide Aggregates in the Presence of
 \h(2)-N,N-, \h(3)-N,N,N/N,O,N-, and \h(4)-N,N,N,N-Donor Ligands.
;
_journal_issue 20
_journal_name_full 'Inorganic chemistry'
_journal_page_first 9833
_journal_page_last 9844
_journal_paper_doi 10.1021/acs.inorgchem.5b01584
_journal_volume 54
_journal_year 2015
_chemical_formula_moiety 'C60 H172 I N13 Na8 Si14'
_chemical_formula_sum 'C60 H172 I N13 Na8 Si14'
_chemical_formula_weight 1780.18
_space_group_crystal_system triclinic
_space_group_IT_number 2
_space_group_name_Hall '-P 1'
_space_group_name_H-M_alt 'P -1'
_atom_sites_solution_hydrogens geom
_audit_creation_method SHELXL-2013
_cell_angle_alpha 87.386(2)
_cell_angle_beta 79.156(2)
_cell_angle_gamma 74.411(3)
_cell_formula_units_Z 2
_cell_length_a 13.3266(4)
_cell_length_b 19.8058(5)
_cell_length_c 22.0443(5)
_cell_measurement_reflns_used 21334
_cell_measurement_temperature 123(2)
_cell_measurement_theta_max 30.1798
_cell_measurement_theta_min 2.8168
_cell_volume 5504.3(3)
_computing_cell_refinement
;
CrysAlisPro, Oxford Diffraction Ltd.,
Version 1.171.34.40 (release 27-08-2010 CrysAlis171 .NET)
(compiled Aug 27 2010,11:50:40)
;
_computing_data_collection
;
CrysAlisPro, Oxford Diffraction Ltd.,
Version 1.171.34.40 (release 27-08-2010 CrysAlis171 .NET)
(compiled Aug 27 2010,11:50:40)
;
_computing_data_reduction
;
CrysAlisPro, Oxford Diffraction Ltd.,
Version 1.171.34.40 (release 27-08-2010 CrysAlis171 .NET)
(compiled Aug 27 2010,11:50:40)
;
_computing_structure_refinement 'SHELXL-2013 (Sheldrick, 2013)'
_diffrn_ambient_temperature 123(2)
_diffrn_measured_fraction_theta_full 0.999
_diffrn_measured_fraction_theta_max 0.999
_diffrn_measurement_device_type 'Xcalibur, Eos'
_diffrn_radiation_type MoK\a
_diffrn_radiation_wavelength 0.71073
_diffrn_reflns_av_R_equivalents 0.0499
_diffrn_reflns_av_unetI/netI 0.0639
_diffrn_reflns_Laue_measured_fraction_full 0.999
_diffrn_reflns_Laue_measured_fraction_max 0.999
_diffrn_reflns_limit_h_max 17
_diffrn_reflns_limit_h_min -17
_diffrn_reflns_limit_k_max 25
_diffrn_reflns_limit_k_min -25
_diffrn_reflns_limit_l_max 28
_diffrn_reflns_limit_l_min -28
_diffrn_reflns_number 77404
_diffrn_reflns_point_group_measured_fraction_full 0.999
_diffrn_reflns_point_group_measured_fraction_max 0.999
_diffrn_reflns_theta_full 27.000
_diffrn_reflns_theta_max 27.500
_diffrn_reflns_theta_min 2.822
_exptl_absorpt_coefficient_mu 0.511
_exptl_absorpt_correction_T_max 1.00000
_exptl_absorpt_correction_T_min 0.97056
_exptl_absorpt_correction_type multi-scan
_exptl_absorpt_process_details
;
CrysAlisPro, Oxford Diffraction Ltd.,
Version 1.171.34.40 (release 27-08-2010 CrysAlis171 .NET)
(compiled Aug 27 2010,11:50:40)
Empirical absorption correction using spherical harmonics,
 implemented in SCALE3 ABSPACK scaling algorithm.
;
_exptl_crystal_colour colourless
_exptl_crystal_density_diffrn 1.074
_exptl_crystal_description plate
_exptl_crystal_F_000 1920
_exptl_crystal_size_max 0.22
_exptl_crystal_size_mid 0.21
_exptl_crystal_size_min 0.12
_refine_diff_density_max 1.570
_refine_diff_density_min -1.164
_refine_diff_density_rms 0.066
_refine_ls_extinction_method none
_refine_ls_goodness_of_fit_ref 1.033
_refine_ls_hydrogen_treatment constr
_refine_ls_matrix_type full
_refine_ls_number_parameters 921
_refine_ls_number_reflns 25270
_refine_ls_number_restraints 0
_refine_ls_restrained_S_all 1.033
_refine_ls_R_factor_all 0.0751
_refine_ls_R_factor_gt 0.0457
_refine_ls_shift/su_max 0.002
_refine_ls_shift/su_mean 0.000
_refine_ls_structure_factor_coef Fsqd
_refine_ls_weighting_details 'w=1/[\s^2^(Fo^2^)+(0.0403P)^2^+1.0091P] where P=(Fo^2^+2Fc^2^)/3'
_refine_ls_weighting_scheme calc
_refine_ls_wR_factor_gt 0.0933
_refine_ls_wR_factor_ref 0.1054
_reflns_Friedel_coverage 0.000
_reflns_number_gt 18076
_reflns_number_total 25270
_reflns_threshold_expression 'I > 2\s(I)'
_cod_data_source_file ic5b01584_si_002.cif
_cod_data_source_block amao158-1
_cod_database_code 4346505
_shelx_space_group_comment
;
The symmetry employed for this shelxl refinement is uniquely defined
by the following loop, which should always be used as a source of
symmetry information in preference to the above space-group names.
They are only intended as comments.
;
_shelxl_version_number 2013-4

loop_
_space_group_symop_operation_xyz
'x, y, z'
'-x, -y, -z'

loop_
_atom_site_label
_atom_site_type_symbol
_atom_site_fract_x
_atom_site_fract_y
_atom_site_fract_z
_atom_site_U_iso_or_equiv
_atom_site_adp_type
_atom_site_occupancy
_atom_site_site_symmetry_order
_atom_site_calc_flag
_atom_site_refinement_flags_posn
_atom_site_refinement_flags_adp
_atom_site_refinement_flags_occupancy
_atom_site_disorder_assembly
_atom_site_disorder_group
Na1 Na -0.13142(8) 0.92412(5) 0.76693(4) 0.0297(2) Uani 1 1 d . . . . .
Na2 Na -0.19563(8) 0.87670(5) 0.92602(4) 0.0329(2) Uani 1 1 d . . . . .
Na3 Na 0.04222(8) 0.75959(5) 0.96373(5) 0.0353(3) Uani 1 1 d . . . . .
Na4 Na 0.23728(8) 0.72176(5) 0.82370(4) 0.0331(2) Uani 1 1 d . . . . .
Na5 Na 0.12613(8) 0.83131(5) 0.70691(4) 0.0285(2) Uani 1 1 d . . . . .
Na6 Na 0.84957(8) 0.47543(4) 0.72866(4) 0.0245(2) Uani 1 1 d . . . . .
Na7 Na 1.12734(8) 0.37197(5) 0.64020(5) 0.0352(3) Uani 1 1 d . . . . .
Na8 Na 1.39052(8) 0.22493(5) 0.60159(4) 0.0258(2) Uani 1 1 d . . . . .
Si1 Si -0.30947(6) 1.03262(4) 0.87114(3) 0.02869(16) Uani 1 1 d . . . . .
Si2 Si -0.36517(5) 0.90821(4) 0.82806(3) 0.02540(15) Uani 1 1 d . . . . .
Si3 Si -0.13082(7) 0.87069(4) 1.06493(3) 0.03215(18) Uani 1 1 d . . . . .
Si4 Si -0.20172(6) 0.74911(4) 1.03035(3) 0.02999(17) Uani 1 1 d . . . . .
Si5 Si 0.29842(6) 0.74213(4) 0.96065(4) 0.03506(18) Uani 1 1 d . . . . .
Si6 Si 0.23536(6) 0.61081(4) 0.94136(4) 0.03418(18) Uani 1 1 d . . . . .
Si7 Si 0.37294(5) 0.79717(4) 0.70793(3) 0.02473(15) Uani 1 1 d . . . . .
Si8 Si 0.29661(6) 0.67677(3) 0.67155(3) 0.02461(15) Uani 1 1 d . . . . .
Si9 Si 0.01667(6) 1.00221(3) 0.67271(3) 0.02429(15) Uani 1 1 d . . . . .
Si10 Si -0.04017(6) 0.89094(3) 0.61104(3) 0.02280(15) Uani 1 1 d . . . . .
Si11 Si 0.90093(6) 0.37098(4) 0.60441(3) 0.02894(16) Uani 1 1 d . . . . .
Si12 Si 0.94080(6) 0.30720(3) 0.72644(3) 0.02505(16) Uani 1 1 d . . . . .
Si13 Si 1.32851(6) 0.35729(4) 0.70054(3) 0.02649(16) Uani 1 1 d . . . . .
Si14 Si 1.35399(6) 0.39480(4) 0.56484(3) 0.02611(16) Uani 1 1 d . . . . .
N1 N -0.27922(15) 0.94772(10) 0.84912(9) 0.0236(4) Uani 1 1 d . . . . .
N2 N -0.13822(16) 0.81277(10) 1.01326(9) 0.0262(5) Uani 1 1 d . . . . .
N3 N 0.22714(17) 0.69677(11) 0.93201(9) 0.0283(5) Uani 1 1 d . . . . .
N4 N 0.28927(15) 0.74573(10) 0.71619(9) 0.0228(4) Uani 1 1 d . . . . .
N5 N -0.00506(15) 0.92203(9) 0.67180(9) 0.0197(4) Uani 1 1 d . . . . .
N6 N 0.94956(16) 0.36779(10) 0.67020(9) 0.0225(4) Uani 1 1 d . . . . .
N7 N 1.31709(16) 0.34720(10) 0.62664(9) 0.0229(4) Uani 1 1 d . . . . .
N8 N 0.86616(18) 0.58970(11) 0.67675(10) 0.0316(5) Uani 1 1 d . . . . .
N9 N 0.85889(17) 0.55480(10) 0.81108(10) 0.0288(5) Uani 1 1 d . . . . .
N10 N 0.67789(17) 0.49021(11) 0.80388(10) 0.0303(5) Uani 1 1 d . . . . .
N11 N 1.58040(18) 0.17466(12) 0.60370(11) 0.0368(6) Uani 1 1 d . . . . .
N12 N 1.40452(18) 0.10048(10) 0.63666(10) 0.0299(5) Uani 1 1 d . . . . .
N13 N 1.32586(17) 0.16384(11) 0.52060(10) 0.0293(5) Uani 1 1 d . . . . .
C1 C -0.3863(3) 1.09692(15) 0.81993(14) 0.0465(8) Uani 1 1 d . . . . .
H1A H -0.3473 1.0913 0.7773 0.070 Uiso 1 1 calc R U . . .
H1B H -0.3959 1.1448 0.8342 0.070 Uiso 1 1 calc R U . . .
H1C H -0.4558 1.0882 0.8217 0.070 Uiso 1 1 calc R U . . .
C2 C -0.3905(3) 1.05069(16) 0.95128(13) 0.0460(8) Uani 1 1 d . . . . .
H2A H -0.3976 1.0991 0.9631 0.069 Uiso 1 1 calc R U . . .
H2B H -0.3551 1.0184 0.9805 0.069 Uiso 1 1 calc R U . . .
H2C H -0.4609 1.0440 0.9520 0.069 Uiso 1 1 calc R U . . .
C3 C -0.1846(2) 1.05924(15) 0.87157(14) 0.0420(7) Uani 1 1 d . . . . .
H3A H -0.1428 1.0555 0.8296 0.063 Uiso 1 1 calc R U . . .
H3B H -0.1431 1.0283 0.8991 0.063 Uiso 1 1 calc R U . . .
H3C H -0.2026 1.1078 0.8862 0.063 Uiso 1 1 calc R U . . .
C4 C -0.3813(3) 0.92728(18) 0.74546(13) 0.0511(9) Uani 1 1 d . . . . .
H4A H -0.3137 0.9072 0.7179 0.077 Uiso 1 1 calc R U . . .
H4B H -0.4030 0.9781 0.7394 0.077 Uiso 1 1 calc R U . . .
H4C H -0.4355 0.9064 0.7360 0.077 Uiso 1 1 calc R U . . .
C5 C -0.5006(3) 0.9304(2) 0.87601(16) 0.0616(10) Uani 1 1 d . . . . .
H5A H -0.5354 0.9801 0.8708 0.092 Uiso 1 1 calc R U . . .
H5B H -0.4956 0.9213 0.9196 0.092 Uiso 1 1 calc R U . . .
H5C H -0.5421 0.9015 0.8629 0.092 Uiso 1 1 calc R U . . .
C6 C -0.3157(3) 0.81023(15) 0.83147(18) 0.0568(9) Uani 1 1 d . . . . .
H6A H -0.3629 0.7887 0.8147 0.085 Uiso 1 1 calc R U . . .
H6B H -0.3144 0.7957 0.8745 0.085 Uiso 1 1 calc R U . . .
H6C H -0.2440 0.7951 0.8071 0.085 Uiso 1 1 calc R U . . .
C7 C -0.1108(3) 0.95274(16) 1.02448(17) 0.0658(11) Uani 1 1 d . . . . .
H7A H -0.0505 0.9406 0.9902 0.099 Uiso 1 1 calc R U . . .
H7B H -0.0968 0.9834 1.0537 0.099 Uiso 1 1 calc R U . . .
H7C H -0.1748 0.9771 1.0084 0.099 Uiso 1 1 calc R U . . .
C8 C -0.2498(3) 0.8985(2) 1.12803(16) 0.0702(11) Uani 1 1 d . . . . .
H8A H -0.2399 0.9344 1.1538 0.105 Uiso 1 1 calc R U . . .
H8B H -0.2585 0.8579 1.1535 0.105 Uiso 1 1 calc R U . . .
H8C H -0.3131 0.9178 1.1098 0.105 Uiso 1 1 calc R U . . .
C9 C -0.0152(3) 0.83726(16) 1.10504(15) 0.0498(8) Uani 1 1 d . . . . .
H9A H 0.0506 0.8266 1.0744 0.075 Uiso 1 1 calc R U . . .
H9B H -0.0221 0.7946 1.1279 0.075 Uiso 1 1 calc R U . . .
H9C H -0.0136 0.8730 1.1338 0.075 Uiso 1 1 calc R U . . .
C10 C -0.3497(3) 0.7818(2) 1.04441(18) 0.0658(10) Uani 1 1 d . . . . .
H10A H -0.3719 0.8100 1.0092 0.099 Uiso 1 1 calc R U . . .
H10B H -0.3740 0.8107 1.0820 0.099 Uiso 1 1 calc R U . . .
H10C H -0.3807 0.7418 1.0494 0.099 Uiso 1 1 calc R U . . .
C11 C -0.1666(3) 0.69391(16) 1.09878(13) 0.0436(7) Uani 1 1 d . . . . .
H11A H -0.2057 0.6579 1.1050 0.065 Uiso 1 1 calc R U . . .
H11B H -0.1856 0.7237 1.1357 0.065 Uiso 1 1 calc R U . . .
H11C H -0.0903 0.6713 1.0913 0.065 Uiso 1 1 calc R U . . .
C12 C -0.1659(3) 0.68526(16) 0.96433(14) 0.0510(9) Uani 1 1 d . . . . .
H12A H -0.1877 0.7098 0.9274 0.076 Uiso 1 1 calc R U . . .
H12B H -0.2021 0.6482 0.9750 0.076 Uiso 1 1 calc R U . . .
H12C H -0.0891 0.6645 0.9561 0.076 Uiso 1 1 calc R U . . .
C13 C 0.2362(3) 0.83851(15) 0.95445(14) 0.0488(8) Uani 1 1 d . . . . .
H13A H 0.2212 0.8492 0.9127 0.073 Uiso 1 1 calc R U . . .
H13B H 0.2849 0.8647 0.9629 0.073 Uiso 1 1 calc R U . . .
H13C H 0.1699 0.8519 0.9846 0.073 Uiso 1 1 calc R U . . .
C14 C 0.3079(3) 0.72614(19) 1.04453(15) 0.0599(10) Uani 1 1 d . . . . .
H14A H 0.3469 0.6774 1.0499 0.090 Uiso 1 1 calc R U . . .
H14B H 0.2364 0.7351 1.0694 0.090 Uiso 1 1 calc R U . . .
H14C H 0.3452 0.7576 1.0579 0.090 Uiso 1 1 calc R U . . .
C15 C 0.4401(3) 0.72436(18) 0.91847(17) 0.0589(9) Uani 1 1 d . . . . .
H15A H 0.4413 0.7291 0.8739 0.088 Uiso 1 1 calc R U . . .
H15B H 0.4791 0.6767 0.9276 0.088 Uiso 1 1 calc R U . . .
H15C H 0.4734 0.7581 0.9320 0.088 Uiso 1 1 calc R U . . .
C16 C 0.1354(3) 0.59273(17) 1.00754(17) 0.0638(10) Uani 1 1 d . . . . .
H16A H 0.0639 0.6134 0.9991 0.096 Uiso 1 1 calc R U . . .
H16B H 0.1430 0.6134 1.0454 0.096 Uiso 1 1 calc R U . . .
H16C H 0.1469 0.5420 1.0127 0.096 Uiso 1 1 calc R U . . .
C17 C 0.3653(3) 0.55303(17) 0.95558(19) 0.0693(11) Uani 1 1 d . . . . .
H17A H 0.3605 0.5045 0.9610 0.104 Uiso 1 1 calc R U . . .
H17B H 0.3823 0.5688 0.9930 0.104 Uiso 1 1 calc R U . . .
H17C H 0.4211 0.5555 0.9202 0.104 Uiso 1 1 calc R U . . .
C18 C 0.2082(4) 0.57396(19) 0.87142(18) 0.0811(13) Uani 1 1 d . . . . .
H18A H 0.2654 0.5746 0.8364 0.122 Uiso 1 1 calc R U . . .
H18B H 0.1408 0.6024 0.8617 0.122 Uiso 1 1 calc R U . . .
H18C H 0.2042 0.5256 0.8795 0.122 Uiso 1 1 calc R U . . .
C19 C 0.3401(2) 0.85600(14) 0.77735(13) 0.0389(7) Uani 1 1 d . . . . .
H19A H 0.3758 0.8935 0.7684 0.058 Uiso 1 1 calc R U . . .
H19B H 0.3640 0.8287 0.8126 0.058 Uiso 1 1 calc R U . . .
H19C H 0.2633 0.8765 0.7872 0.058 Uiso 1 1 calc R U . . .
C20 C 0.5176(2) 0.75036(15) 0.69854(15) 0.0431(7) Uani 1 1 d . . . . .
H20A H 0.5397 0.7231 0.6601 0.065 Uiso 1 1 calc R U . . .
H20B H 0.5297 0.7188 0.7335 0.065 Uiso 1 1 calc R U . . .
H20C H 0.5589 0.7848 0.6971 0.065 Uiso 1 1 calc R U . . .
C21 C 0.3604(2) 0.85801(14) 0.63977(13) 0.0401(7) Uani 1 1 d . . . . .
H21A H 0.3804 0.8304 0.6015 0.060 Uiso 1 1 calc R U . . .
H21B H 0.4073 0.8888 0.6388 0.060 Uiso 1 1 calc R U . . .
H21C H 0.2869 0.8865 0.6435 0.060 Uiso 1 1 calc R U . . .
C22 C 0.1807(3) 0.6403(2) 0.69910(19) 0.0771(13) Uani 1 1 d . . . . .
H22A H 0.1796 0.6052 0.6695 0.116 Uiso 1 1 calc R U . . .
H22B H 0.1151 0.6782 0.7028 0.116 Uiso 1 1 calc R U . . .
H22C H 0.1865 0.6183 0.7395 0.116 Uiso 1 1 calc R U . . .
C23 C 0.4151(3) 0.60188(17) 0.6713(2) 0.0835(14) Uani 1 1 d . . . . .
H23A H 0.4096 0.5632 0.6470 0.125 Uiso 1 1 calc R U . . .
H23B H 0.4195 0.5863 0.7138 0.125 Uiso 1 1 calc R U . . .
H23C H 0.4788 0.6165 0.6529 0.125 Uiso 1 1 calc R U . . .
C24 C 0.2938(4) 0.69809(18) 0.58853(16) 0.0866(16) Uani 1 1 d . . . . .
H24A H 0.3579 0.7121 0.5699 0.130 Uiso 1 1 calc R U . . .
H24B H 0.2312 0.7367 0.5852 0.130 Uiso 1 1 calc R U . . .
H24C H 0.2908 0.6567 0.5669 0.130 Uiso 1 1 calc R U . . .
C25 C 0.0939(2) 1.00733(14) 0.73460(13) 0.0393(7) Uani 1 1 d . . . . .
H25A H 0.1669 0.9787 0.7226 0.059 Uiso 1 1 calc R U . . .
H25B H 0.0610 0.9898 0.7735 0.059 Uiso 1 1 calc R U . . .
H25C H 0.0939 1.0562 0.7400 0.059 Uiso 1 1 calc R U . . .
C26 C 0.0910(2) 1.02932(15) 0.59881(14) 0.0422(7) Uani 1 1 d . . . . .
H26A H 0.0515 1.0297 0.5654 0.063 Uiso 1 1 calc R U . . .
H26B H 0.1611 0.9961 0.5886 0.063 Uiso 1 1 calc R U . . .
H26C H 0.0993 1.0763 0.6038 0.063 Uiso 1 1 calc R U . . .
C27 C -0.1094(2) 1.07466(13) 0.68891(15) 0.0444(8) Uani 1 1 d . . . . .
H27A H -0.1479 1.0780 0.6546 0.067 Uiso 1 1 calc R U . . .
H27B H -0.0925 1.1192 0.6933 0.067 Uiso 1 1 calc R U . . .
H27C H -0.1537 1.0646 0.7272 0.067 Uiso 1 1 calc R U . . .
C28 C -0.0760(3) 0.80654(14) 0.63250(15) 0.0484(8) Uani 1 1 d . . . . .
H28A H -0.0948 0.7882 0.5968 0.073 Uiso 1 1 calc R U . . .
H28B H -0.1366 0.8149 0.6668 0.073 Uiso 1 1 calc R U . . .
H28C H -0.0155 0.7724 0.6451 0.073 Uiso 1 1 calc R U . . .
C29 C 0.0673(2) 0.87153(15) 0.54036(13) 0.0417(7) Uani 1 1 d . . . . .
H29A H 0.0458 0.8464 0.5099 0.063 Uiso 1 1 calc R U . . .
H29B H 0.1330 0.8425 0.5519 0.063 Uiso 1 1 calc R U . . .
H29C H 0.0792 0.9156 0.5225 0.063 Uiso 1 1 calc R U . . .
C30 C -0.1584(2) 0.95096(13) 0.58410(12) 0.0314(6) Uani 1 1 d . . . . .
H30A H -0.1440 0.9963 0.5725 0.047 Uiso 1 1 calc R U . . .
H30B H -0.2203 0.9579 0.6175 0.047 Uiso 1 1 calc R U . . .
H30C H -0.1726 0.9300 0.5483 0.047 Uiso 1 1 calc R U . . .
C31 C 0.8211(2) 0.27213(14) 0.73593(14) 0.0425(7) Uani 1 1 d . . . . .
H31A H 0.7574 0.3112 0.7372 0.064 Uiso 1 1 calc R U . . .
H31B H 0.8153 0.2457 0.7745 0.064 Uiso 1 1 calc R U . . .
H31C H 0.8281 0.2412 0.7010 0.064 Uiso 1 1 calc R U . . .
C32 C 1.0594(2) 0.22855(14) 0.71465(14) 0.0420(7) Uani 1 1 d . . . . .
H32A H 1.0604 0.2033 0.6772 0.063 Uiso 1 1 calc R U . . .
H32B H 1.0551 0.1974 0.7504 0.063 Uiso 1 1 calc R U . . .
H32C H 1.1243 0.2440 0.7102 0.063 Uiso 1 1 calc R U . . .
C33 C 0.9352(2) 0.34540(13) 0.80380(11) 0.0311(6) Uani 1 1 d . . . . .
H33A H 1.0011 0.3585 0.8040 0.047 Uiso 1 1 calc R U . . .
H33B H 0.9267 0.3106 0.8360 0.047 Uiso 1 1 calc R U . . .
H33C H 0.8750 0.3871 0.8117 0.047 Uiso 1 1 calc R U . . .
C34 C 0.7605(3) 0.42681(19) 0.61288(15) 0.0577(9) Uani 1 1 d . . . . .
H34A H 0.7582 0.4754 0.6215 0.087 Uiso 1 1 calc R U . . .
H34B H 0.7160 0.4092 0.6470 0.087 Uiso 1 1 calc R U . . .
H34C H 0.7342 0.4250 0.5745 0.087 Uiso 1 1 calc R U . . .
C35 C 0.9817(3) 0.40914(16) 0.53971(13) 0.0455(8) Uani 1 1 d . . . . .
H35A H 1.0543 0.3790 0.5313 0.068 Uiso 1 1 calc R U . . .
H35B H 0.9825 0.4561 0.5515 0.068 Uiso 1 1 calc R U . . .
H35C H 0.9503 0.4123 0.5025 0.068 Uiso 1 1 calc R U . . .
C36 C 0.9017(3) 0.28461(17) 0.57188(14) 0.0510(9) Uani 1 1 d . . . . .
H36A H 0.8802 0.2922 0.5314 0.077 Uiso 1 1 calc R U . . .
H36B H 0.8521 0.2637 0.6000 0.077 Uiso 1 1 calc R U . . .
H36C H 0.9732 0.2529 0.5673 0.077 Uiso 1 1 calc R U . . .
C37 C 1.2592(3) 0.48333(16) 0.56231(17) 0.0596(10) Uani 1 1 d . . . . .
H37A H 1.2890 0.5110 0.5293 0.089 Uiso 1 1 calc R U . . .
H37B H 1.2471 0.5073 0.6020 0.089 Uiso 1 1 calc R U . . .
H37C H 1.1918 0.4781 0.5543 0.089 Uiso 1 1 calc R U . . .
C38 C 1.4884(2) 0.41153(17) 0.55582(15) 0.0460(8) Uani 1 1 d . . . . .
H38A H 1.5043 0.4341 0.5160 0.069 Uiso 1 1 calc R U . . .
H38B H 1.5421 0.3669 0.5575 0.069 Uiso 1 1 calc R U . . .
H38C H 1.4889 0.4423 0.5893 0.069 Uiso 1 1 calc R U . . .
C39 C 1.3573(3) 0.34964(18) 0.49176(14) 0.0548(9) Uani 1 1 d . . . . .
H39A H 1.3765 0.3784 0.4564 0.082 Uiso 1 1 calc R U . . .
H39B H 1.2873 0.3428 0.4914 0.082 Uiso 1 1 calc R U . . .
H39C H 1.4099 0.3040 0.4891 0.082 Uiso 1 1 calc R U . . .
C40 C 1.2027(2) 0.41583(15) 0.74573(13) 0.0407(7) Uani 1 1 d . . . . .
H40A H 1.1858 0.4614 0.7254 0.061 Uiso 1 1 calc R U . . .
H40B H 1.2128 0.4223 0.7878 0.061 Uiso 1 1 calc R U . . .
H40C H 1.1444 0.3940 0.7475 0.061 Uiso 1 1 calc R U . . .
C41 C 1.4367(3) 0.39588(16) 0.71405(14) 0.0459(8) Uani 1 1 d . . . . .
H41A H 1.5050 0.3681 0.6918 0.069 Uiso 1 1 calc R U . . .
H41B H 1.4382 0.3954 0.7583 0.069 Uiso 1 1 calc R U . . .
H41C H 1.4233 0.4443 0.6991 0.069 Uiso 1 1 calc R U . . .
C42 C 1.3512(2) 0.27039(14) 0.74100(12) 0.0374(7) Uani 1 1 d . . . . .
H42A H 1.2922 0.2501 0.7398 0.056 Uiso 1 1 calc R U . . .
H42B H 1.3559 0.2771 0.7841 0.056 Uiso 1 1 calc R U . . .
H42C H 1.4175 0.2387 0.7202 0.056 Uiso 1 1 calc R U . . .
C43 C 0.8033(3) 0.61709(17) 0.62828(16) 0.0571(9) Uani 1 1 d . . . . .
H43A H 0.8236 0.6583 0.6093 0.086 Uiso 1 1 calc R U . . .
H43B H 0.7278 0.6303 0.6467 0.086 Uiso 1 1 calc R U . . .
H43C H 0.8168 0.5808 0.5967 0.086 Uiso 1 1 calc R U . . .
C44 C 0.9770(2) 0.57190(16) 0.64662(15) 0.0481(8) Uani 1 1 d . . . . .
H44A H 0.9882 0.5382 0.6132 0.072 Uiso 1 1 calc R U . . .
H44B H 1.0217 0.5511 0.6768 0.072 Uiso 1 1 calc R U . . .
H44C H 0.9956 0.6144 0.6295 0.072 Uiso 1 1 calc R U . . .
C45 C 0.8442(3) 0.64182(14) 0.72459(15) 0.0508(9) Uani 1 1 d . . . . .
H45A H 0.7664 0.6597 0.7373 0.061 Uiso 1 1 calc R U . . .
H45B H 0.8718 0.6817 0.7072 0.061 Uiso 1 1 calc R U . . .
C46 C 0.8909(3) 0.61606(14) 0.78070(14) 0.0439(8) Uani 1 1 d . . . . .
H46A H 0.9691 0.6034 0.7688 0.053 Uiso 1 1 calc R U . . .
H46B H 0.8700 0.6549 0.8111 0.053 Uiso 1 1 calc R U . . .
C47 C 0.9342(2) 0.52186(14) 0.85082(13) 0.0368(7) Uani 1 1 d . . . . .
H47A H 1.0054 0.5063 0.8258 0.055 Uiso 1 1 calc R U . . .
H47B H 0.9138 0.4814 0.8715 0.055 Uiso 1 1 calc R U . . .
H47C H 0.9340 0.5558 0.8819 0.055 Uiso 1 1 calc R U . . .
C48 C 0.7503(2) 0.57817(15) 0.84676(14) 0.0407(7) Uani 1 1 d . . . . .
H48A H 0.7085 0.6164 0.8240 0.049 Uiso 1 1 calc R U . . .
H48B H 0.7532 0.5976 0.8868 0.049 Uiso 1 1 calc R U . . .
C49 C 0.6946(2) 0.52172(15) 0.85891(13) 0.0394(7) Uani 1 1 d . . . . .
H49A H 0.7359 0.4841 0.8825 0.047 Uiso 1 1 calc R U . . .
H49B H 0.6247 0.5412 0.8854 0.047 Uiso 1 1 calc R U . . .
C50 C 0.6032(2) 0.53989(18) 0.77177(15) 0.0537(9) Uani 1 1 d . . . . .
H50A H 0.6340 0.5781 0.7551 0.081 Uiso 1 1 calc R U . . .
H50B H 0.5371 0.5591 0.8008 0.081 Uiso 1 1 calc R U . . .
H50C H 0.5886 0.5158 0.7379 0.081 Uiso 1 1 calc R U . . .
C51 C 0.6342(2) 0.43055(15) 0.82416(16) 0.0497(8) Uani 1 1 d . . . . .
H51A H 0.6226 0.4083 0.7882 0.075 Uiso 1 1 calc R U . . .
H51B H 0.5666 0.4471 0.8527 0.075 Uiso 1 1 calc R U . . .
H51C H 0.6841 0.3964 0.8452 0.075 Uiso 1 1 calc R U . . .
C52 C 1.6359(3) 0.21470(16) 0.63324(18) 0.0573(10) Uani 1 1 d . . . . .
H52A H 1.7106 0.1888 0.6295 0.086 Uiso 1 1 calc R U . . .
H52B H 1.6035 0.2219 0.6770 0.086 Uiso 1 1 calc R U . . .
H52C H 1.6307 0.2603 0.6130 0.086 Uiso 1 1 calc R U . . .
C53 C 1.6299(3) 0.1608(2) 0.53936(17) 0.0789(13) Uani 1 1 d . . . . .
H53A H 1.5853 0.1412 0.5185 0.118 Uiso 1 1 calc R U . . .
H53B H 1.6996 0.1273 0.5369 0.118 Uiso 1 1 calc R U . . .
H53C H 1.6382 0.2047 0.5193 0.118 Uiso 1 1 calc R U . . .
C54 C 1.5859(2) 0.10729(14) 0.63816(14) 0.0393(7) Uani 1 1 d . . . . .
H54A H 1.6602 0.0783 0.6306 0.047 Uiso 1 1 calc R U . . .
H54B H 1.5650 0.1179 0.6829 0.047 Uiso 1 1 calc R U . . .
C55 C 1.5177(2) 0.06568(14) 0.62120(14) 0.0374(7) Uani 1 1 d . . . . .
H55A H 1.5370 0.0561 0.5762 0.045 Uiso 1 1 calc R U . . .
H55B H 1.5320 0.0201 0.6427 0.045 Uiso 1 1 calc R U . . .
C56 C 1.3652(2) 0.08996(14) 0.70225(13) 0.0410(7) Uani 1 1 d . . . . .
H56A H 1.2901 0.1151 0.7128 0.062 Uiso 1 1 calc R U . . .
H56B H 1.4056 0.1079 0.7275 0.062 Uiso 1 1 calc R U . . .
H56C H 1.3738 0.0398 0.7102 0.062 Uiso 1 1 calc R U . . .
C57 C 1.3426(3) 0.07040(15) 0.60121(15) 0.0461(8) Uani 1 1 d . . . . .
H57A H 1.3642 0.0187 0.6051 0.055 Uiso 1 1 calc R U . . .
H57B H 1.2667 0.0867 0.6203 0.055 Uiso 1 1 calc R U . . .
C58 C 1.3540(3) 0.08821(14) 0.53489(15) 0.0434(8) Uani 1 1 d . . . . .
H58A H 1.3090 0.0659 0.5161 0.052 Uiso 1 1 calc R U . . .
H58B H 1.4285 0.0675 0.5150 0.052 Uiso 1 1 calc R U . . .
C59 C 1.3562(2) 0.17099(17) 0.45411(13) 0.0447(8) Uani 1 1 d . . . . .
H59A H 1.3210 0.1442 0.4328 0.067 Uiso 1 1 calc R U . . .
H59B H 1.4332 0.1530 0.4420 0.067 Uiso 1 1 calc R U . . .
H59C H 1.3347 0.2206 0.4429 0.067 Uiso 1 1 calc R U . . .
C60 C 1.2128(2) 0.19484(15) 0.53824(13) 0.0387(7) Uani 1 1 d . . . . .
H60A H 1.1955 0.2440 0.5252 0.058 Uiso 1 1 calc R U . . .
H60B H 1.1919 0.1924 0.5832 0.058 Uiso 1 1 calc R U . . .
H60C H 1.1744 0.1691 0.5182 0.058 Uiso 1 1 calc R U . . .
I1 I -0.00094(2) 0.79342(2) 0.82846(2) 0.03439(8) Uani 0.9234(7) 1 d . . P A 1
I2 I 0.0161(2) 0.8282(2) 0.83948(12) 0.03439(8) Uani 0.0766(7) 1 d . . P A 2

loop_
_atom_site_aniso_label
_atom_site_aniso_U_11
_atom_site_aniso_U_22
_atom_site_aniso_U_33
_atom_site_aniso_U_23
_atom_site_aniso_U_13
_atom_site_aniso_U_12
Na1 0.0243(6) 0.0362(6) 0.0231(5) 0.0038(4) 0.0018(4) -0.0033(4)
Na2 0.0305(6) 0.0400(6) 0.0225(5) 0.0060(4) -0.0061(4) 0.0004(5)
Na3 0.0268(6) 0.0441(6) 0.0266(6) 0.0017(5) -0.0009(4) 0.0018(5)
Na4 0.0269(6) 0.0476(6) 0.0204(5) 0.0075(5) -0.0027(4) -0.0046(5)
Na5 0.0214(5) 0.0316(5) 0.0278(6) 0.0078(4) -0.0040(4) -0.0003(4)
Na6 0.0263(5) 0.0206(5) 0.0251(5) -0.0010(4) -0.0027(4) -0.0047(4)
Na7 0.0216(6) 0.0427(6) 0.0395(6) 0.0010(5) -0.0037(5) -0.0067(5)
Na8 0.0235(5) 0.0229(5) 0.0308(6) 0.0018(4) -0.0078(4) -0.0040(4)
Si1 0.0277(4) 0.0315(4) 0.0234(4) -0.0031(3) -0.0034(3) -0.0023(3)
Si2 0.0202(4) 0.0354(4) 0.0195(4) -0.0002(3) -0.0035(3) -0.0055(3)
Si3 0.0421(5) 0.0282(4) 0.0235(4) -0.0009(3) -0.0069(3) -0.0041(3)
Si4 0.0285(4) 0.0370(4) 0.0239(4) 0.0006(3) -0.0050(3) -0.0076(3)
Si5 0.0338(5) 0.0420(4) 0.0300(4) 0.0060(3) -0.0099(3) -0.0092(4)
Si6 0.0331(4) 0.0335(4) 0.0308(4) 0.0042(3) -0.0022(3) -0.0032(3)
Si7 0.0192(4) 0.0268(4) 0.0267(4) 0.0011(3) -0.0020(3) -0.0053(3)
Si8 0.0238(4) 0.0241(3) 0.0238(4) 0.0018(3) -0.0047(3) -0.0026(3)
Si9 0.0258(4) 0.0200(3) 0.0294(4) 0.0021(3) -0.0099(3) -0.0068(3)
Si10 0.0276(4) 0.0174(3) 0.0238(4) 0.0015(3) -0.0077(3) -0.0048(3)
Si11 0.0283(4) 0.0352(4) 0.0246(4) -0.0029(3) -0.0081(3) -0.0079(3)
Si12 0.0277(4) 0.0180(3) 0.0269(4) -0.0001(3) -0.0013(3) -0.0043(3)
Si13 0.0282(4) 0.0272(4) 0.0253(4) -0.0011(3) -0.0059(3) -0.0085(3)
Si14 0.0260(4) 0.0249(4) 0.0274(4) 0.0036(3) -0.0045(3) -0.0075(3)
N1 0.0183(11) 0.0307(11) 0.0191(11) 0.0005(9) -0.0038(8) -0.0018(9)
N2 0.0286(12) 0.0307(11) 0.0158(11) 0.0000(9) -0.0025(9) -0.0027(9)
N3 0.0282(12) 0.0340(12) 0.0198(11) 0.0041(9) -0.0048(9) -0.0036(10)
N4 0.0195(11) 0.0268(11) 0.0207(11) 0.0017(8) -0.0028(8) -0.0046(9)
N5 0.0215(11) 0.0210(10) 0.0184(10) 0.0050(8) -0.0060(8) -0.0077(8)
N6 0.0234(11) 0.0213(10) 0.0231(11) -0.0008(8) -0.0050(9) -0.0061(9)
N7 0.0224(11) 0.0224(10) 0.0243(11) 0.0005(8) -0.0044(9) -0.0066(9)
N8 0.0307(13) 0.0256(11) 0.0353(13) 0.0060(10) -0.0036(10) -0.0046(10)
N9 0.0291(13) 0.0268(11) 0.0306(12) -0.0069(9) -0.0022(10) -0.0084(10)
N10 0.0244(12) 0.0341(12) 0.0321(13) -0.0038(10) -0.0040(10) -0.0075(10)
N11 0.0230(12) 0.0421(14) 0.0436(15) 0.0090(11) -0.0078(10) -0.0060(10)
N12 0.0334(13) 0.0236(11) 0.0335(13) 0.0050(9) -0.0103(10) -0.0067(10)
N13 0.0278(12) 0.0328(12) 0.0300(13) 0.0025(10) -0.0073(10) -0.0115(10)
C1 0.049(2) 0.0379(16) 0.0454(19) 0.0018(14) -0.0118(15) 0.0026(14)
C2 0.047(2) 0.0507(18) 0.0351(17) -0.0140(14) 0.0023(14) -0.0075(15)
C3 0.0465(19) 0.0427(17) 0.0405(18) -0.0053(14) -0.0099(14) -0.0158(15)
C4 0.065(2) 0.072(2) 0.0293(17) 0.0053(15) -0.0192(15) -0.0337(19)
C5 0.0336(19) 0.103(3) 0.052(2) -0.027(2) 0.0036(15) -0.0283(19)
C6 0.053(2) 0.0433(18) 0.087(3) 0.0095(18) -0.035(2) -0.0204(16)
C7 0.108(3) 0.0368(18) 0.062(2) 0.0138(16) -0.036(2) -0.024(2)
C8 0.070(3) 0.072(3) 0.054(2) -0.0340(19) 0.0123(19) -0.005(2)
C9 0.067(2) 0.0473(18) 0.0437(19) 0.0018(15) -0.0263(17) -0.0188(17)
C10 0.032(2) 0.079(3) 0.085(3) 0.003(2) -0.0097(18) -0.0147(18)
C11 0.054(2) 0.0500(18) 0.0284(16) 0.0103(13) -0.0044(14) -0.0211(16)
C12 0.081(3) 0.0461(18) 0.0346(18) -0.0014(14) -0.0188(17) -0.0260(18)
C13 0.061(2) 0.0425(17) 0.0419(19) -0.0022(14) -0.0063(16) -0.0141(16)
C14 0.071(3) 0.072(2) 0.042(2) 0.0066(17) -0.0288(18) -0.016(2)
C15 0.0351(19) 0.068(2) 0.075(3) 0.0157(19) -0.0116(17) -0.0174(17)
C16 0.055(2) 0.053(2) 0.068(3) 0.0223(18) 0.0114(19) -0.0097(18)
C17 0.046(2) 0.045(2) 0.102(3) 0.012(2) -0.007(2) 0.0077(16)
C18 0.131(4) 0.056(2) 0.070(3) -0.001(2) -0.033(3) -0.037(3)
C19 0.0444(19) 0.0387(16) 0.0372(17) -0.0019(13) -0.0076(14) -0.0163(14)
C20 0.0241(16) 0.0423(17) 0.063(2) 0.0011(15) -0.0064(14) -0.0100(13)
C21 0.0391(18) 0.0387(16) 0.0404(18) 0.0084(13) 0.0018(13) -0.0141(14)
C22 0.074(3) 0.086(3) 0.084(3) -0.038(2) 0.014(2) -0.054(2)
C23 0.062(3) 0.0378(19) 0.151(4) -0.027(2) -0.050(3) 0.0130(17)
C24 0.174(5) 0.045(2) 0.040(2) -0.0044(17) -0.037(3) -0.014(3)
C25 0.0427(18) 0.0360(15) 0.0455(18) -0.0059(13) -0.0208(14) -0.0113(13)
C26 0.0461(19) 0.0437(17) 0.0456(19) 0.0137(14) -0.0114(14) -0.0269(15)
C27 0.0440(19) 0.0243(14) 0.063(2) -0.0069(14) -0.0189(16) 0.0025(13)
C28 0.073(2) 0.0322(16) 0.053(2) 0.0085(14) -0.0288(18) -0.0262(16)
C29 0.0399(18) 0.0439(17) 0.0328(16) -0.0099(13) -0.0025(13) 0.0024(14)
C30 0.0311(15) 0.0333(14) 0.0319(15) 0.0023(12) -0.0144(12) -0.0067(12)
C31 0.0456(19) 0.0323(15) 0.0489(19) -0.0049(13) 0.0049(14) -0.0179(14)
C32 0.0441(19) 0.0295(15) 0.0425(18) 0.0055(13) -0.0007(14) 0.0012(13)
C33 0.0361(16) 0.0279(13) 0.0270(15) 0.0031(11) -0.0058(12) -0.0050(12)
C34 0.040(2) 0.082(2) 0.046(2) -0.0009(18) -0.0210(16) 0.0018(18)
C35 0.064(2) 0.0485(18) 0.0267(16) 0.0032(13) -0.0101(14) -0.0184(16)
C36 0.061(2) 0.062(2) 0.0401(19) -0.0137(16) -0.0097(16) -0.0296(18)
C37 0.052(2) 0.0426(18) 0.068(2) 0.0240(17) -0.0007(18) 0.0050(16)
C38 0.0364(18) 0.0561(19) 0.0481(19) 0.0123(15) -0.0034(14) -0.0216(15)
C39 0.076(3) 0.067(2) 0.0319(18) 0.0053(16) -0.0088(16) -0.039(2)
C40 0.0474(19) 0.0391(16) 0.0312(16) -0.0069(13) -0.0033(13) -0.0053(14)
C41 0.053(2) 0.0542(19) 0.0425(19) -0.0009(15) -0.0180(15) -0.0279(16)
C42 0.0423(18) 0.0386(16) 0.0303(16) 0.0034(12) -0.0090(13) -0.0078(13)
C43 0.057(2) 0.050(2) 0.061(2) 0.0198(17) -0.0182(18) -0.0061(17)
C44 0.046(2) 0.0487(19) 0.047(2) -0.0039(15) 0.0030(15) -0.0162(16)
C45 0.070(2) 0.0253(15) 0.052(2) 0.0000(14) 0.0081(17) -0.0161(15)
C46 0.061(2) 0.0252(14) 0.052(2) -0.0065(13) -0.0146(16) -0.0192(14)
C47 0.0416(18) 0.0368(15) 0.0333(16) -0.0069(12) -0.0086(13) -0.0106(13)
C48 0.0361(17) 0.0454(17) 0.0384(17) -0.0151(14) -0.0003(13) -0.0090(14)
C49 0.0346(17) 0.0473(17) 0.0330(16) -0.0077(13) 0.0052(13) -0.0117(14)
C50 0.0336(18) 0.067(2) 0.052(2) -0.0012(17) -0.0126(15) 0.0045(16)
C51 0.0347(18) 0.0459(18) 0.066(2) -0.0073(16) 0.0071(16) -0.0169(15)
C52 0.0325(18) 0.0435(18) 0.103(3) 0.0123(18) -0.0265(19) -0.0153(15)
C53 0.054(3) 0.115(3) 0.055(2) 0.026(2) 0.0057(19) -0.014(2)
C54 0.0289(16) 0.0399(16) 0.0442(18) 0.0049(13) -0.0115(13) 0.0014(13)
C55 0.0342(17) 0.0306(15) 0.0409(17) 0.0044(12) -0.0083(13) 0.0026(12)
C56 0.0418(18) 0.0367(16) 0.0443(19) 0.0109(13) -0.0063(14) -0.0128(14)
C57 0.058(2) 0.0289(15) 0.061(2) 0.0089(14) -0.0294(17) -0.0182(15)
C58 0.0443(19) 0.0341(16) 0.059(2) -0.0022(14) -0.0242(16) -0.0110(14)
C59 0.0428(19) 0.058(2) 0.0348(17) -0.0080(15) 0.0038(14) -0.0227(16)
C60 0.0315(16) 0.0434(16) 0.0400(17) -0.0047(13) -0.0013(13) -0.0108(13)
I1 0.02399(11) 0.04551(17) 0.02379(11) 0.01091(10) 0.00059(8) 0.00241(9)
I2 0.02399(11) 0.04551(17) 0.02379(11) 0.01091(10) 0.00059(8) 0.00241(9)

loop_
_atom_type_symbol
_atom_type_description
_atom_type_scat_dispersion_real
_atom_type_scat_dispersion_imag
_atom_type_scat_source
Na Na 0.0362 0.0249 'International Tables Vol C Tables 4.2.6.8 and 6.1.1.4'
I I -0.4742 1.8119 'International Tables Vol C Tables 4.2.6.8 and 6.1.1.4'
Si Si 0.0817 0.0704 'International Tables Vol C Tables 4.2.6.8 and 6.1.1.4'
N N 0.0061 0.0033 'International Tables Vol C Tables 4.2.6.8 and 6.1.1.4'
C C 0.0033 0.0016 'International Tables Vol C Tables 4.2.6.8 and 6.1.1.4'
H H 0.0000 0.0000 'International Tables Vol C Tables 4.2.6.8 and 6.1.1.4'

loop_
_geom_angle_atom_site_label_1
_geom_angle_atom_site_label_2
_geom_angle_atom_site_label_3
_geom_angle
N1 Na1 N5 166.98(8)
N1 Na1 I2 95.31(7)
N5 Na1 I2 97.42(7)
N1 Na1 I1 95.31(6)
N5 Na1 I1 97.69(5)
N1 Na1 Si9 141.35(6)
N5 Na1 Si9 30.87(5)
I2 Na1 Si9 104.73(7)
I1 Na1 Si9 112.67(3)
N1 Na1 Si2 30.22(5)
N5 Na1 Si2 145.51(6)
I2 Na1 Si2 105.10(7)
I1 Na1 Si2 97.31(3)
Si9 Na1 Si2 149.88(4)
N1 Na1 Si1 28.44(5)
N5 Na1 Si1 142.70(6)
I2 Na1 Si1 105.28(7)
I1 Na1 Si1 112.03(3)
Si9 Na1 Si1 113.14(3)
Si2 Na1 Si1 54.10(2)
N1 Na1 Si10 147.03(6)
N5 Na1 Si10 26.81(5)
I2 Na1 Si10 109.70(6)
I1 Na1 Si10 103.15(3)
Si9 Na1 Si10 52.72(2)
Si2 Na1 Si10 119.01(3)
Si1 Na1 Si10 144.63(4)
N1 Na1 Na5 150.15(6)
N5 Na1 Na5 42.84(5)
I2 Na1 Na5 55.14(5)
I1 Na1 Na5 55.19(2)
Si9 Na1 Na5 61.27(3)
Si2 Na1 Na5 143.92(4)
Si1 Na1 Na5 151.84(4)
Si10 Na1 Na5 56.98(2)
N1 Na1 Na2 41.34(5)
N5 Na1 Na2 151.28(6)
I2 Na1 Na2 53.97(5)
I1 Na1 Na2 55.69(2)
Si9 Na1 Na2 143.39(4)
Si2 Na1 Na2 58.08(3)
Si1 Na1 Na2 57.35(3)
Si10 Na1 Na2 154.85(4)
Na5 Na1 Na2 108.98(3)
N2 Na2 N1 171.03(8)
N2 Na2 I2 95.37(7)
N1 Na2 I2 93.59(7)
N2 Na2 I1 95.13(6)
N1 Na2 I1 93.61(6)
N2 Na2 Si3 28.85(5)
N1 Na2 Si3 146.88(6)
I2 Na2 Si3 103.83(7)
I1 Na2 Si3 110.54(3)
N2 Na2 Si2 147.66(7)
N1 Na2 Si2 28.80(5)
I2 Na2 Si2 101.95(6)
I1 Na2 Si2 94.62(3)
Si3 Na2 Si2 154.22(4)
N2 Na2 Si1 146.34(6)
N1 Na2 Si1 28.80(5)
I2 Na2 Si1 104.42(6)
I1 Na2 Si1 111.05(3)
Si3 Na2 Si1 118.26(3)
Si2 Na2 Si1 53.41(2)
N2 Na2 Si4 28.53(5)
N1 Na2 Si4 147.34(7)
I2 Na2 Si4 105.50(6)
I1 Na2 Si4 98.06(3)
Si3 Na2 Si4 53.26(2)
Si2 Na2 Si4 119.37(4)
Si1 Na2 Si4 150.08(4)
N2 Na2 Na1 148.15(7)
N1 Na2 Na1 40.80(5)
I2 Na2 Na1 52.79(5)
I1 Na2 Na1 54.48(2)
Si3 Na2 Na1 145.55(4)
Si2 Na2 Na1 55.70(2)
Si1 Na2 Na1 57.56(2)
Si4 Na2 Na1 147.88(4)
N2 Na2 Na3 41.71(5)
N1 Na2 Na3 147.24(6)
I2 Na2 Na3 53.65(5)
I1 Na2 Na3 55.04(2)
Si3 Na2 Na3 56.83(3)
Si2 Na2 Na3 145.12(4)
Si1 Na2 Na3 147.28(4)
Si4 Na2 Na3 57.74(3)
Na1 Na2 Na3 106.44(3)
N2 Na3 N3 169.67(8)
N2 Na3 I2 94.67(7)
N3 Na3 I2 95.66(7)
N2 Na3 I1 94.84(6)
N3 Na3 I1 95.17(6)
N2 Na3 Si3 29.40(5)
N3 Na3 Si3 145.49(7)
I2 Na3 Si3 104.19(7)
I1 Na3 Si3 111.32(3)
N2 Na3 Si5 147.08(7)
N3 Na3 Si5 29.09(5)
I2 Na3 Si5 100.88(7)
I1 Na3 Si5 107.71(3)
Si3 Na3 Si5 117.83(4)
N2 Na3 Si6 145.16(6)
N3 Na3 Si6 28.80(5)
I2 Na3 Si6 108.93(6)
I1 Na3 Si6 101.36(3)
Si3 Na3 Si6 146.81(4)
Si5 Na3 Si6 53.72(3)
N2 Na3 Si4 28.45(5)
N3 Na3 Si4 146.39(6)
I2 Na3 Si4 105.01(7)
I1 Na3 Si4 97.94(3)
Si3 Na3 Si4 53.26(2)
Si5 Na3 Si4 154.02(4)
Si6 Na3 Si4 117.78(4)
N2 Na3 Na2 41.10(5)
N3 Na3 Na2 149.23(6)
I2 Na3 Na2 53.57(5)
I1 Na3 Na2 55.36(2)
Si3 Na3 Na2 57.31(3)
Si5 Na3 Na2 143.50(4)
Si6 Na3 Na2 151.05(4)
Si4 Na3 Na2 57.28(3)
N2 Na3 Na4 148.74(6)
N3 Na3 Na4 41.46(5)
I2 Na3 Na4 54.77(5)
I1 Na3 Na4 54.00(2)
Si3 Na3 Na4 151.66(4)
Si5 Na3 Na4 57.45(3)
Si6 Na3 Na4 57.05(3)
Si4 Na3 Na4 143.43(4)
Na2 Na3 Na4 108.02(3)
N3 Na4 N4 166.71(8)
N3 Na4 I1 97.18(6)
N4 Na4 I1 94.92(6)
N3 Na4 I2 94.70(8)
N4 Na4 I2 95.48(7)
N3 Na4 Si6 28.85(5)
N4 Na4 Si6 150.86(6)
I1 Na4 Si6 102.88(3)
I2 Na4 Si6 107.84(6)
N3 Na4 Si5 28.65(5)
N4 Na4 Si5 140.20(6)
I1 Na4 Si5 108.74(3)
I2 Na4 Si5 99.36(7)
Si6 Na4 Si5 53.72(2)
N3 Na4 Si7 140.74(7)
N4 Na4 Si7 27.95(5)
I1 Na4 Si7 107.11(3)
I2 Na4 Si7 100.57(6)
Si6 Na4 Si7 149.90(4)
Si5 Na4 Si7 112.50(4)
N3 Na4 Si8 153.76(6)
N4 Na4 Si8 27.63(5)
I1 Na4 Si8 96.92(3)
I2 Na4 Si8 104.56(6)
Si6 Na4 Si8 125.67(4)
Si5 Na4 Si8 153.90(4)
Si7 Na4 Si8 53.04(2)
N3 Na4 Na5 147.25(6)
N4 Na4 Na5 42.18(5)
I1 Na4 Na5 54.25(2)
I2 Na4 Na5 53.30(5)
Si6 Na4 Na5 154.99(4)
Si5 Na4 Na5 137.43(4)
Si7 Na4 Na5 54.44(2)
Si8 Na4 Na5 56.65(2)
N3 Na4 Na3 42.00(6)
N4 Na4 Na3 148.73(6)
I1 Na4 Na3 55.49(2)
I2 Na4 Na3 53.27(5)
Si6 Na4 Na3 57.40(3)
Si5 Na4 Na3 57.08(3)
Si7 Na4 Na3 143.05(4)
Si8 Na4 Na3 148.35(4)
Na5 Na4 Na3 106.58(3)
N5 Na5 N4 164.00(8)
N5 Na5 I2 98.03(7)
N4 Na5 I2 97.42(7)
N5 Na5 I1 100.47(6)
N4 Na5 I1 95.53(5)
N5 Na5 Si7 137.52(6)
N4 Na5 Si7 31.36(5)
I2 Na5 Si7 106.90(6)
I1 Na5 Si7 112.88(3)
N5 Na5 Si10 29.15(5)
N4 Na5 Si10 142.76(6)
I2 Na5 Si10 113.05(6)
I1 Na5 Si10 107.91(3)
Si7 Na5 Si10 139.15(4)
N5 Na5 Si8 144.51(6)
N4 Na5 Si8 29.35(5)
I2 Na5 Si8 108.63(7)
I1 Na5 Si8 99.40(3)
Si7 Na5 Si8 55.53(2)
Si10 Na5 Si8 115.97(3)
N5 Na5 Si9 26.87(5)
N4 Na5 Si9 144.46(6)
I2 Na5 Si9 99.63(7)
I1 Na5 Si9 108.89(3)
Si7 Na5 Si9 113.27(3)
Si10 Na5 Si9 52.48(2)
Si8 Na5 Si9 151.54(4)
N5 Na5 Na1 44.27(5)
N4 Na5 Na1 151.59(6)
I2 Na5 Na1 54.33(5)
I1 Na5 Na1 56.56(2)
Si7 Na5 Na1 149.36(4)
Si10 Na5 Na1 61.27(3)
Si8 Na5 Na1 147.59(4)
Si9 Na5 Na1 55.86(2)
N5 Na5 Na4 153.20(6)
N4 Na5 Na4 42.10(5)
I2 Na5 Na4 55.34(5)
I1 Na5 Na4 54.96(2)
Si7 Na5 Na4 59.67(3)
Si10 Na5 Na4 156.95(4)
Si8 Na5 Na4 59.13(3)
Si9 Na5 Na4 142.65(4)
Na1 Na5 Na4 109.55(3)
N6 Na6 N9 142.53(8)
N6 Na6 N10 125.58(7)
N9 Na6 N10 74.95(7)
N6 Na6 N8 116.00(8)
N9 Na6 N8 73.19(7)
N10 Na6 N8 112.10(8)
N6 Na6 Si12 31.18(5)
N9 Na6 Si12 125.17(6)
N10 Na6 Si12 100.99(6)
N8 Na6 Si12 145.97(6)
N6 Na6 Si11 28.75(5)
N9 Na6 Si11 165.30(6)
N10 Na6 Si11 119.69(6)
N8 Na6 Si11 100.41(6)
Si12 Na6 Si11 54.09(2)
N6 Na6 Na7 34.97(5)
N9 Na6 Na7 113.54(6)
N10 Na6 Na7 155.40(6)
N8 Na6 Na7 92.49(6)
Si12 Na6 Na7 54.83(2)
Si11 Na6 Na7 52.71(2)
N6 Na7 N7 164.05(8)
N6 Na7 Si13 138.81(6)
N7 Na7 Si13 31.98(5)
N6 Na7 Si11 29.76(5)
N7 Na7 Si11 156.26(6)
Si13 Na7 Si11 167.84(4)
N6 Na7 Si14 164.95(7)
N7 Na7 Si14 29.63(5)
Si13 Na7 Si14 55.96(2)
Si11 Na7 Si14 135.81(4)
N6 Na7 Si12 28.54(5)
N7 Na7 Si12 135.71(6)
Si13 Na7 Si12 113.88(4)
Si11 Na7 Si12 53.96(2)
Si14 Na7 Si12 164.29(4)
N6 Na7 Na8 131.87(6)
N7 Na7 Na8 36.00(5)
Si13 Na7 Na8 55.00(2)
Si11 Na7 Na8 125.90(4)
Si14 Na7 Na8 54.87(2)
Si12 Na7 Na8 109.88(3)
N6 Na7 Na6 36.72(5)
N7 Na7 Na6 148.35(6)
Si13 Na7 Na6 119.18(4)
Si11 Na7 Na6 55.01(2)
Si14 Na7 Na6 141.84(4)
Si12 Na7 Na6 52.11(2)
Na8 Na7 Na6 159.56(4)
N7 Na8 N11 117.31(8)
N7 Na8 N12 146.67(8)
N11 Na8 N12 75.40(8)
N7 Na8 N13 122.01(8)
N11 Na8 N13 112.32(8)
N12 Na8 N13 72.89(7)
N7 Na8 Si13 29.19(5)
N11 Na8 Si13 101.70(6)
N12 Na8 Si13 122.18(6)
N13 Na8 Si13 145.67(6)
N7 Na8 Si14 28.61(5)
N11 Na8 Si14 107.95(6)
N12 Na8 Si14 175.07(7)
N13 Na8 Si14 108.51(6)
Si13 Na8 Si14 54.01(2)
N7 Na8 Na7 36.06(5)
N11 Na8 Na7 152.08(7)
N12 Na8 Na7 121.93(6)
N13 Na8 Na7 94.54(6)
Si13 Na8 Na7 51.12(2)
Si14 Na8 Na7 53.55(2)
N1 Si1 C3 109.85(12)
N1 Si1 C2 113.66(12)
C3 Si1 C2 106.26(14)
N1 Si1 C1 114.85(12)
C3 Si1 C1 106.45(14)
C2 Si1 C1 105.16(14)
N1 Si1 Na2 43.04(7)
C3 Si1 Na2 88.61(10)
C2 Si1 Na2 85.75(10)
C1 Si1 Na2 157.56(10)
N1 Si1 Na1 41.87(7)
C3 Si1 Na1 77.13(9)
C2 Si1 Na1 150.71(10)
C1 Si1 Na1 101.48(10)
Na2 Si1 Na1 65.09(3)
N1 Si2 C5 115.61(12)
N1 Si2 C6 111.29(12)
C5 Si2 C6 105.45(17)
N1 Si2 C4 112.02(12)
C5 Si2 C4 106.96(16)
C6 Si2 C4 104.74(16)
N1 Si2 Na1 44.93(7)
C5 Si2 Na1 158.68(11)
C6 Si2 Na1 92.17(11)
C4 Si2 Na1 79.24(11)
N1 Si2 Na2 43.11(7)
C5 Si2 Na2 106.58(11)
C6 Si2 Na2 74.42(10)
C4 Si2 Na2 145.29(11)
Na1 Si2 Na2 66.22(3)
N2 Si3 C9 112.63(12)
N2 Si3 C7 109.93(13)
C9 Si3 C7 105.70(16)
N2 Si3 C8 115.71(14)
C9 Si3 C8 105.65(17)
C7 Si3 C8 106.57(18)
N2 Si3 Na3 44.68(8)
C9 Si3 Na3 76.62(11)
C7 Si3 Na3 96.46(13)
C8 Si3 Na3 154.95(12)
N2 Si3 Na2 43.07(7)
C9 Si3 Na2 141.19(11)
C7 Si3 Na2 70.46(11)
C8 Si3 Na2 112.49(13)
Na3 Si3 Na2 65.86(3)
N2 Si4 C10 114.14(14)
N2 Si4 C12 110.18(13)
C10 Si4 C12 105.69(17)
N2 Si4 C11 114.73(12)
C10 Si4 C11 106.59(16)
C12 Si4 C11 104.71(14)
N2 Si4 Na2 42.41(7)
C10 Si4 Na2 87.59(12)
C12 Si4 Na2 87.97(10)
C11 Si4 Na2 157.13(10)
N2 Si4 Na3 42.93(7)
C10 Si4 Na3 152.45(12)
C12 Si4 Na3 77.21(11)
C11 Si4 Na3 98.84(10)
Na2 Si4 Na3 64.98(3)
N3 Si5 C13 109.47(13)
N3 Si5 C14 115.43(14)
C13 Si5 C14 105.68(15)
N3 Si5 C15 113.43(14)
C13 Si5 C15 107.18(15)
C14 Si5 C15 105.06(17)
N3 Si5 Na3 44.42(8)
C13 Si5 Na3 73.85(11)
C14 Si5 Na3 101.69(12)
C15 Si5 Na3 151.66(12)
N3 Si5 Na4 43.08(7)
C13 Si5 Na4 87.97(10)
C14 Si5 Na4 158.34(12)
C15 Si5 Na4 86.19(12)
Na3 Si5 Na4 65.47(3)
N3 Si6 C18 110.40(14)
N3 Si6 C16 112.88(13)
C18 Si6 C16 105.67(19)
N3 Si6 C17 116.66(14)
C18 Si6 C17 105.8(2)
C16 Si6 C17 104.55(17)
N3 Si6 Na4 43.56(7)
C18 Si6 Na4 68.58(12)
C16 Si6 Na4 136.94(12)
C17 Si6 Na4 118.22(12)
N3 Si6 Na3 44.06(8)
C18 Si6 Na3 101.77(14)
C16 Si6 Na3 74.75(11)
C17 Si6 Na3 151.33(13)
Na4 Si6 Na3 65.54(3)
N4 Si7 C20 115.92(11)
N4 Si7 C19 109.35(12)
C20 Si7 C19 107.02(14)
N4 Si7 C21 113.00(12)
C20 Si7 C21 105.54(14)
C19 Si7 C21 105.33(13)
N4 Si7 Na5 48.12(7)
C20 Si7 Na5 162.04(10)
C19 Si7 Na5 88.23(10)
C21 Si7 Na5 78.59(9)
N4 Si7 Na4 42.03(7)
C20 Si7 Na4 108.89(10)
C19 Si7 Na4 72.87(9)
C21 Si7 Na4 144.44(10)
Na5 Si7 Na4 65.90(3)
N4 Si8 C23 115.38(14)
N4 Si8 C24 114.64(13)
C23 Si8 C24 105.1(2)
N4 Si8 C22 109.98(13)
C23 Si8 C22 105.4(2)
C24 Si8 C22 105.4(2)
N4 Si8 Na5 44.27(7)
C23 Si8 Na5 159.63(12)
C24 Si8 Na5 88.15(13)
C22 Si8 Na5 85.22(13)
N4 Si8 Na4 41.25(7)
C23 Si8 Na4 100.30(15)
C24 Si8 Na4 151.89(12)
C22 Si8 Na4 78.68(12)
Na5 Si8 Na4 64.22(3)
N5 Si9 C26 115.56(12)
N5 Si9 C25 110.47(11)
C26 Si9 C25 106.63(14)
N5 Si9 C27 112.84(12)
C26 Si9 C27 103.98(14)
C25 Si9 C27 106.73(13)
N5 Si9 Na1 47.37(7)
C26 Si9 Na1 160.53(10)
C25 Si9 Na1 90.24(10)
C27 Si9 Na1 79.57(10)
N5 Si9 Na5 39.16(7)
C26 Si9 Na5 111.28(10)
C25 Si9 Na5 75.54(9)
C27 Si9 Na5 142.44(10)
Na1 Si9 Na5 62.87(3)
N5 Si10 C28 109.84(12)
N5 Si10 C30 114.27(11)
C28 Si10 C30 106.08(13)
N5 Si10 C29 114.25(12)
C28 Si10 C29 106.36(14)
C30 Si10 C29 105.42(13)
N5 Si10 Na5 42.88(7)
C28 Si10 Na5 81.72(10)
C30 Si10 Na5 156.09(9)
C29 Si10 Na5 93.51(10)
N5 Si10 Na1 40.30(7)
C28 Si10 Na1 81.96(10)
C30 Si10 Na1 96.42(9)
C29 Si10 Na1 153.01(10)
Na5 Si10 Na1 61.75(3)
N6 Si11 C35 110.92(12)
N6 Si11 C34 112.27(12)
C35 Si11 C34 106.96(15)
N6 Si11 C36 116.53(13)
C35 Si11 C36 103.31(14)
C34 Si11 C36 106.08(16)
N6 Si11 Na7 43.93(7)
C35 Si11 Na7 69.65(10)
C34 Si11 Na7 140.30(11)
C36 Si11 Na7 113.23(11)
N6 Si11 Na6 44.53(7)
C35 Si11 Na6 107.73(10)
C34 Si11 Na6 71.52(10)
C36 Si11 Na6 148.16(11)
Na7 Si11 Na6 72.28(3)
N6 Si12 C33 110.40(11)
N6 Si12 C31 115.83(12)
C33 Si12 C31 105.16(13)
N6 Si12 C32 112.10(12)
C33 Si12 C32 106.52(13)
C31 Si12 C32 106.19(13)
N6 Si12 Na6 48.73(7)
C33 Si12 Na6 68.17(8)
C31 Si12 Na6 105.30(10)
C32 Si12 Na6 148.30(10)
N6 Si12 Na7 41.67(7)
C33 Si12 Na7 100.27(9)
C31 Si12 Na7 151.79(10)
C32 Si12 Na7 77.51(9)
Na6 Si12 Na7 73.06(3)
N7 Si13 C41 117.71(12)
N7 Si13 C42 110.26(11)
C41 Si13 C42 105.64(14)
N7 Si13 C40 111.40(12)
C41 Si13 C40 104.72(14)
C42 Si13 C40 106.35(13)
N7 Si13 Na7 48.92(7)
C41 Si13 Na7 148.23(10)
C42 Si13 Na7 106.13(9)
C40 Si13 Na7 66.26(9)
N7 Si13 Na8 43.89(7)
C41 Si13 Na8 118.44(11)
C42 Si13 Na8 68.33(9)
C40 Si13 Na8 136.51(10)
Na7 Si13 Na8 73.88(3)
N7 Si14 C39 110.23(12)
N7 Si14 C37 112.78(13)
C39 Si14 C37 105.86(17)
N7 Si14 C38 117.19(12)
C39 Si14 C38 104.59(15)
C37 Si14 C38 105.29(15)
N7 Si14 Na7 44.62(7)
C39 Si14 Na7 97.39(11)
C37 Si14 Na7 76.58(11)
C38 Si14 Na7 156.28(10)
N7 Si14 Na8 42.80(7)
C39 Si14 Na8 74.77(11)
C37 Si14 Na8 147.90(11)
C38 Si14 Na8 105.48(10)
Na7 Si14 Na8 71.59(3)
Si2 N1 Si1 124.87(12)
Si2 N1 Na1 104.85(10)
Si1 N1 Na1 109.68(10)
Si2 N1 Na2 108.09(10)
Si1 N1 Na2 108.16(10)
Na1 N1 Na2 97.85(8)
Si3 N2 Si4 124.51(12)
Si3 N2 Na2 108.08(10)
Si4 N2 Na2 109.06(10)
Si3 N2 Na3 105.92(11)
Si4 N2 Na3 108.62(10)
Na2 N2 Na3 97.19(8)
Si6 N3 Si5 126.68(13)
Si6 N3 Na4 107.59(10)
Si5 N3 Na4 108.27(10)
Si6 N3 Na3 107.14(11)
Si5 N3 Na3 106.50(10)
Na4 N3 Na3 96.54(8)
Si7 N4 Si8 127.45(12)
Si7 N4 Na4 110.01(10)
Si8 N4 Na4 111.12(10)
Si7 N4 Na5 100.52(9)
Si8 N4 Na5 106.39(10)
Na4 N4 Na5 95.72(8)
Si10 N5 Si9 123.08(11)
Si10 N5 Na5 107.98(9)
Si9 N5 Na5 113.97(10)
Si10 N5 Na1 112.89(10)
Si9 N5 Na1 101.76(9)
Na5 N5 Na1 92.89(7)
Si11 N6 Si12 124.64(12)
Si11 N6 Na7 106.31(10)
Si12 N6 Na7 109.79(10)
Si11 N6 Na6 106.72(10)
Si12 N6 Na6 100.09(9)
Na7 N6 Na6 108.31(8)
Si13 N7 Si14 127.00(12)
Si13 N7 Na8 106.93(9)
Si14 N7 Na8 108.59(10)
Si13 N7 Na7 99.10(9)
Si14 N7 Na7 105.76(10)
Na8 N7 Na7 107.94(8)
C45 N8 C44 111.7(2)
C45 N8 C43 110.0(2)
C44 N8 C43 106.6(2)
C45 N8 Na6 107.67(16)
C44 N8 Na6 102.05(16)
C43 N8 Na6 118.53(18)
C47 N9 C48 111.3(2)
C47 N9 C46 108.5(2)
C48 N9 C46 109.4(2)
C47 N9 Na6 113.71(15)
C48 N9 Na6 105.75(15)
C46 N9 Na6 108.04(16)
C50 N10 C49 111.8(2)
C50 N10 C51 108.6(2)
C49 N10 C51 107.8(2)
C50 N10 Na6 102.04(17)
C49 N10 Na6 104.58(15)
C51 N10 Na6 121.87(17)
C53 N11 C52 110.5(3)
C53 N11 C54 110.3(3)
C52 N11 C54 107.4(2)
C53 N11 Na8 104.7(2)
C52 N11 Na8 118.84(18)
C54 N11 Na8 104.86(16)
C55 N12 C56 109.8(2)
C55 N12 C57 111.4(2)
C56 N12 C57 106.6(2)
C55 N12 Na8 104.23(15)
C56 N12 Na8 116.94(16)
C57 N12 Na8 107.89(15)
C60 N13 C59 108.7(2)
C60 N13 C58 111.2(2)
C59 N13 C58 107.5(2)
C60 N13 Na8 98.88(16)
C59 N13 Na8 123.85(16)
C58 N13 Na8 106.35(15)
Si1 C1 H1A 109.5
Si1 C1 H1B 109.5
H1A C1 H1B 109.5
Si1 C1 H1C 109.5
H1A C1 H1C 109.5
H1B C1 H1C 109.5
Si1 C2 H2A 109.5
Si1 C2 H2B 109.5
H2A C2 H2B 109.5
Si1 C2 H2C 109.5
H2A C2 H2C 109.5
H2B C2 H2C 109.5
Si1 C3 H3A 109.5
Si1 C3 H3B 109.5
H3A C3 H3B 109.5
Si1 C3 H3C 109.5
H3A C3 H3C 109.5
H3B C3 H3C 109.5
Si2 C4 H4A 109.5
Si2 C4 H4B 109.5
H4A C4 H4B 109.5
Si2 C4 H4C 109.5
H4A C4 H4C 109.5
H4B C4 H4C 109.5
Si2 C5 H5A 109.5
Si2 C5 H5B 109.5
H5A C5 H5B 109.5
Si2 C5 H5C 109.5
H5A C5 H5C 109.5
H5B C5 H5C 109.5
Si2 C6 H6A 109.5
Si2 C6 H6B 109.5
H6A C6 H6B 109.5
Si2 C6 H6C 109.5
H6A C6 H6C 109.5
H6B C6 H6C 109.5
Si3 C7 H7A 109.5
Si3 C7 H7B 109.5
H7A C7 H7B 109.5
Si3 C7 H7C 109.5
H7A C7 H7C 109.5
H7B C7 H7C 109.5
Si3 C8 H8A 109.5
Si3 C8 H8B 109.5
H8A C8 H8B 109.5
Si3 C8 H8C 109.5
H8A C8 H8C 109.5
H8B C8 H8C 109.5
Si3 C9 H9A 109.5
Si3 C9 H9B 109.5
H9A C9 H9B 109.5
Si3 C9 H9C 109.5
H9A C9 H9C 109.5
H9B C9 H9C 109.5
Si4 C10 H10A 109.5
Si4 C10 H10B 109.5
H10A C10 H10B 109.5
Si4 C10 H10C 109.5
H10A C10 H10C 109.5
H10B C10 H10C 109.5
Si4 C11 H11A 109.5
Si4 C11 H11B 109.5
H11A C11 H11B 109.5
Si4 C11 H11C 109.5
H11A C11 H11C 109.5
H11B C11 H11C 109.5
Si4 C12 H12A 109.5
Si4 C12 H12B 109.5
H12A C12 H12B 109.5
Si4 C12 H12C 109.5
H12A C12 H12C 109.5
H12B C12 H12C 109.5
Si5 C13 H13A 109.5
Si5 C13 H13B 109.5
H13A C13 H13B 109.5
Si5 C13 H13C 109.5
H13A C13 H13C 109.5
H13B C13 H13C 109.5
Si5 C14 H14A 109.5
Si5 C14 H14B 109.5
H14A C14 H14B 109.5
Si5 C14 H14C 109.5
H14A C14 H14C 109.5
H14B C14 H14C 109.5
Si5 C15 H15A 109.5
Si5 C15 H15B 109.5
H15A C15 H15B 109.5
Si5 C15 H15C 109.5
H15A C15 H15C 109.5
H15B C15 H15C 109.5
Si6 C16 H16A 109.5
Si6 C16 H16B 109.5
H16A C16 H16B 109.5
Si6 C16 H16C 109.5
H16A C16 H16C 109.5
H16B C16 H16C 109.5
Si6 C17 H17A 109.5
Si6 C17 H17B 109.5
H17A C17 H17B 109.5
Si6 C17 H17C 109.5
H17A C17 H17C 109.5
H17B C17 H17C 109.5
Si6 C18 H18A 109.5
Si6 C18 H18B 109.5
H18A C18 H18B 109.5
Si6 C18 H18C 109.5
H18A C18 H18C 109.5
H18B C18 H18C 109.5
Si7 C19 H19A 109.5
Si7 C19 H19B 109.5
H19A C19 H19B 109.5
Si7 C19 H19C 109.5
H19A C19 H19C 109.5
H19B C19 H19C 109.5
Si7 C20 H20A 109.5
Si7 C20 H20B 109.5
H20A C20 H20B 109.5
Si7 C20 H20C 109.5
H20A C20 H20C 109.5
H20B C20 H20C 109.5
Si7 C21 H21A 109.5
Si7 C21 H21B 109.5
H21A C21 H21B 109.5
Si7 C21 H21C 109.5
H21A C21 H21C 109.5
H21B C21 H21C 109.5
Si8 C22 H22A 109.5
Si8 C22 H22B 109.5
H22A C22 H22B 109.5
Si8 C22 H22C 109.5
H22A C22 H22C 109.5
H22B C22 H22C 109.5
Si8 C23 H23A 109.5
Si8 C23 H23B 109.5
H23A C23 H23B 109.5
Si8 C23 H23C 109.5
H23A C23 H23C 109.5
H23B C23 H23C 109.5
Si8 C24 H24A 109.5
Si8 C24 H24B 109.5
H24A C24 H24B 109.5
Si8 C24 H24C 109.5
H24A C24 H24C 109.5
H24B C24 H24C 109.5
Si9 C25 H25A 109.5
Si9 C25 H25B 109.5
H25A C25 H25B 109.5
Si9 C25 H25C 109.5
H25A C25 H25C 109.5
H25B C25 H25C 109.5
Si9 C26 H26A 109.5
Si9 C26 H26B 109.5
H26A C26 H26B 109.5
Si9 C26 H26C 109.5
H26A C26 H26C 109.5
H26B C26 H26C 109.5
Si9 C27 H27A 109.5
Si9 C27 H27B 109.5
H27A C27 H27B 109.5
Si9 C27 H27C 109.5
H27A C27 H27C 109.5
H27B C27 H27C 109.5
Si10 C28 H28A 109.5
Si10 C28 H28B 109.5
H28A C28 H28B 109.5
Si10 C28 H28C 109.5
H28A C28 H28C 109.5
H28B C28 H28C 109.5
Si10 C29 H29A 109.5
Si10 C29 H29B 109.5
H29A C29 H29B 109.5
Si10 C29 H29C 109.5
H29A C29 H29C 109.5
H29B C29 H29C 109.5
Si10 C30 H30A 109.5
Si10 C30 H30B 109.5
H30A C30 H30B 109.5
Si10 C30 H30C 109.5
H30A C30 H30C 109.5
H30B C30 H30C 109.5
Si12 C31 H31A 109.5
Si12 C31 H31B 109.5
H31A C31 H31B 109.5
Si12 C31 H31C 109.5
H31A C31 H31C 109.5
H31B C31 H31C 109.5
Si12 C32 H32A 109.5
Si12 C32 H32B 109.5
H32A C32 H32B 109.5
Si12 C32 H32C 109.5
H32A C32 H32C 109.5
H32B C32 H32C 109.5
Si12 C33 H33A 109.5
Si12 C33 H33B 109.5
H33A C33 H33B 109.5
Si12 C33 H33C 109.5
H33A C33 H33C 109.5
H33B C33 H33C 109.5
Si11 C34 H34A 109.5
Si11 C34 H34B 109.5
H34A C34 H34B 109.5
Si11 C34 H34C 109.5
H34A C34 H34C 109.5
H34B C34 H34C 109.5
Si11 C35 H35A 109.5
Si11 C35 H35B 109.5
H35A C35 H35B 109.5
Si11 C35 H35C 109.5
H35A C35 H35C 109.5
H35B C35 H35C 109.5
Si11 C36 H36A 109.5
Si11 C36 H36B 109.5
H36A C36 H36B 109.5
Si11 C36 H36C 109.5
H36A C36 H36C 109.5
H36B C36 H36C 109.5
Si14 C37 H37A 109.5
Si14 C37 H37B 109.5
H37A C37 H37B 109.5
Si14 C37 H37C 109.5
H37A C37 H37C 109.5
H37B C37 H37C 109.5
Si14 C38 H38A 109.5
Si14 C38 H38B 109.5
H38A C38 H38B 109.5
Si14 C38 H38C 109.5
H38A C38 H38C 109.5
H38B C38 H38C 109.5
Si14 C39 H39A 109.5
Si14 C39 H39B 109.5
H39A C39 H39B 109.5
Si14 C39 H39C 109.5
H39A C39 H39C 109.5
H39B C39 H39C 109.5
Si13 C40 H40A 109.5
Si13 C40 H40B 109.5
H40A C40 H40B 109.5
Si13 C40 H40C 109.5
H40A C40 H40C 109.5
H40B C40 H40C 109.5
Si13 C41 H41A 109.5
Si13 C41 H41B 109.5
H41A C41 H41B 109.5
Si13 C41 H41C 109.5
H41A C41 H41C 109.5
H41B C41 H41C 109.5
Si13 C42 H42A 109.5
Si13 C42 H42B 109.5
H42A C42 H42B 109.5
Si13 C42 H42C 109.5
H42A C42 H42C 109.5
H42B C42 H42C 109.5
N8 C43 H43A 109.5
N8 C43 H43B 109.5
H43A C43 H43B 109.5
N8 C43 H43C 109.5
H43A C43 H43C 109.5
H43B C43 H43C 109.5
N8 C44 H44A 109.5
N8 C44 H44B 109.5
H44A C44 H44B 109.5
N8 C44 H44C 109.5
H44A C44 H44C 109.5
H44B C44 H44C 109.5
N8 C45 C46 114.6(2)
N8 C45 H45A 108.6
C46 C45 H45A 108.6
N8 C45 H45B 108.6
C46 C45 H45B 108.6
H45A C45 H45B 107.6
N9 C46 C45 114.9(2)
N9 C46 H46A 108.5
C45 C46 H46A 108.5
N9 C46 H46B 108.5
C45 C46 H46B 108.5
H46A C46 H46B 107.5
N9 C47 H47A 109.5
N9 C47 H47B 109.5
H47A C47 H47B 109.5
N9 C47 H47C 109.5
H47A C47 H47C 109.5
H47B C47 H47C 109.5
N9 C48 C49 114.0(2)
N9 C48 H48A 108.7
C49 C48 H48A 108.7
N9 C48 H48B 108.7
C49 C48 H48B 108.7
H48A C48 H48B 107.6
N10 C49 C48 115.5(2)
N10 C49 H49A 108.4
C48 C49 H49A 108.4
N10 C49 H49B 108.4
C48 C49 H49B 108.4
H49A C49 H49B 107.5
N10 C50 H50A 109.5
N10 C50 H50B 109.5
H50A C50 H50B 109.5
N10 C50 H50C 109.5
H50A C50 H50C 109.5
H50B C50 H50C 109.5
N10 C51 H51A 109.5
N10 C51 H51B 109.5
H51A C51 H51B 109.5
N10 C51 H51C 109.5
H51A C51 H51C 109.5
H51B C51 H51C 109.5
N11 C52 H52A 109.5
N11 C52 H52B 109.5
H52A C52 H52B 109.5
N11 C52 H52C 109.5
H52A C52 H52C 109.5
H52B C52 H52C 109.5
N11 C53 H53A 109.5
N11 C53 H53B 109.5
H53A C53 H53B 109.5
N11 C53 H53C 109.5
H53A C53 H53C 109.5
H53B C53 H53C 109.5
C55 C54 N11 114.4(2)
C55 C54 H54A 108.7
N11 C54 H54A 108.7
C55 C54 H54B 108.7
N11 C54 H54B 108.7
H54A C54 H54B 107.6
N12 C55 C54 113.5(2)
N12 C55 H55A 108.9
C54 C55 H55A 108.9
N12 C55 H55B 108.9
C54 C55 H55B 108.9
H55A C55 H55B 107.7
N12 C56 H56A 109.5
N12 C56 H56B 109.5
H56A C56 H56B 109.5
N12 C56 H56C 109.5
H56A C56 H56C 109.5
H56B C56 H56C 109.5
C58 C57 N12 115.3(2)
C58 C57 H57A 108.4
N12 C57 H57A 108.4
C58 C57 H57B 108.4
N12 C57 H57B 108.4
H57A C57 H57B 107.5
C57 C58 N13 115.7(2)
C57 C58 H58A 108.4
N13 C58 H58A 108.4
C57 C58 H58B 108.4
N13 C58 H58B 108.4
H58A C58 H58B 107.4
N13 C59 H59A 109.5
N13 C59 H59B 109.5
H59A C59 H59B 109.5
N13 C59 H59C 109.5
H59A C59 H59C 109.5
H59B C59 H59C 109.5
N13 C60 H60A 109.5
N13 C60 H60B 109.5
H60A C60 H60B 109.5
N13 C60 H60C 109.5
H60A C60 H60C 109.5
H60B C60 H60C 109.5
Na5 I1 Na4 70.78(3)
Na5 I1 Na1 68.25(2)
Na4 I1 Na1 135.53(3)
Na5 I1 Na3 135.27(3)
Na4 I1 Na3 70.51(3)
Na1 I1 Na3 133.79(3)
Na5 I1 Na2 134.74(3)
Na4 I1 Na2 137.55(3)
Na1 I1 Na2 69.83(2)
Na3 I1 Na2 69.60(3)
Na1 I2 Na5 70.53(6)
Na1 I2 Na2 73.25(6)
Na5 I2 Na2 143.50(9)
Na1 I2 Na3 146.02(9)
Na5 I2 Na3 143.31(9)
Na2 I2 Na3 72.77(6)
Na1 I2 Na4 141.65(9)
Na5 I2 Na4 71.36(6)
Na2 I2 Na4 143.99(9)
Na3 I2 Na4 71.95(6)

loop_
_geom_bond_atom_site_label_1
_geom_bond_atom_site_label_2
_geom_bond_distance
Na1 N1 2.371(2)
Na1 N5 2.424(2)
Na1 I2 2.989(3)
Na1 I1 3.1165(10)
Na1 Si9 3.2259(12)
Na1 Si2 3.2447(12)
Na1 Si1 3.3443(12)
Na1 Si10 3.4531(12)
Na1 Na5 3.4687(14)
Na1 Na2 3.5940(14)
Na2 N2 2.387(2)
Na2 N1 2.397(2)
Na2 I2 3.035(3)
Na2 I1 3.1626(10)
Na2 Si3 3.3231(12)
Na2 Si2 3.3336(12)
Na2 Si1 3.3366(12)
Na2 Si4 3.3454(12)
Na2 Na3 3.6030(14)
Na3 N2 2.417(2)
Na3 N3 2.428(2)
Na3 I2 3.038(3)
Na3 I1 3.1506(10)
Na3 Si3 3.3048(13)
Na3 Si5 3.3260(13)
Na3 Si6 3.3362(13)
Na3 Si4 3.3625(13)
Na3 Na4 3.6045(14)
Na4 N3 2.402(2)
Na4 N4 2.404(2)
Na4 I1 3.0935(10)
Na4 I2 3.097(3)
Na4 Si6 3.3231(12)
Na4 Si5 3.3398(13)
Na4 Si7 3.3733(12)
Na4 Si8 3.4007(12)
Na4 Na5 3.5676(13)
Na5 N5 2.362(2)
Na5 N4 2.408(2)
Na5 I2 3.019(3)
Na5 I1 3.0664(10)
Na5 Si7 3.1793(12)
Na5 Si10 3.3016(12)
Na5 Si8 3.3093(12)
Na5 Si9 3.4176(11)
Na6 N6 2.461(2)
Na6 N9 2.498(2)
Na6 N10 2.515(2)
Na6 N8 2.533(2)
Na6 Si12 3.2244(11)
Na6 Si11 3.3617(11)
Na6 Na7 3.9084(14)
Na7 N6 2.360(2)
Na7 N7 2.406(2)
Na7 Si13 3.1510(13)
Na7 Si11 3.2644(13)
Na7 Si14 3.2962(12)
Na7 Si12 3.3396(12)
Na7 Na8 3.8884(14)
Na8 N7 2.403(2)
Na8 N11 2.466(2)
Na8 N12 2.518(2)
Na8 N13 2.594(2)
Na8 Si13 3.3156(12)
Na8 Si14 3.3514(11)
Si1 N1 1.692(2)
Si1 C3 1.878(3)
Si1 C2 1.883(3)
Si1 C1 1.884(3)
Si2 N1 1.690(2)
Si2 C5 1.862(3)
Si2 C6 1.877(3)
Si2 C4 1.883(3)
Si3 N2 1.687(2)
Si3 C9 1.872(3)
Si3 C7 1.876(3)
Si3 C8 1.877(3)
Si4 N2 1.690(2)
Si4 C10 1.873(3)
Si4 C12 1.878(3)
Si4 C11 1.879(3)
Si5 N3 1.686(2)
Si5 C13 1.876(3)
Si5 C14 1.884(3)
Si5 C15 1.888(3)
Si6 N3 1.682(2)
Si6 C18 1.870(4)
Si6 C16 1.873(3)
Si6 C17 1.875(3)
Si7 N4 1.683(2)
Si7 C20 1.877(3)
Si7 C19 1.878(3)
Si7 C21 1.887(3)
Si8 N4 1.691(2)
Si8 C23 1.852(3)
Si8 C24 1.864(3)
Si8 C22 1.867(3)
Si9 N5 1.6906(19)
Si9 C26 1.877(3)
Si9 C25 1.878(3)
Si9 C27 1.880(3)
Si10 N5 1.691(2)
Si10 C28 1.876(3)
Si10 C30 1.879(3)
Si10 C29 1.883(3)
Si11 N6 1.688(2)
Si11 C35 1.878(3)
Si11 C34 1.880(3)
Si11 C36 1.881(3)
Si12 N6 1.696(2)
Si12 C33 1.878(3)
Si12 C31 1.878(3)
Si12 C32 1.884(3)
Si13 N7 1.690(2)
Si13 C41 1.877(3)
Si13 C42 1.879(3)
Si13 C40 1.892(3)
Si14 N7 1.693(2)
Si14 C39 1.866(3)
Si14 C37 1.871(3)
Si14 C38 1.881(3)
N8 C45 1.444(4)
N8 C44 1.455(4)
N8 C43 1.476(4)
N9 C47 1.458(3)
N9 C48 1.474(3)
N9 C46 1.483(3)
N10 C50 1.461(4)
N10 C49 1.468(3)
N10 C51 1.469(3)
N11 C53 1.452(4)
N11 C52 1.464(4)
N11 C54 1.496(3)
N12 C55 1.461(3)
N12 C56 1.468(3)
N12 C57 1.482(3)
N13 C60 1.450(3)
N13 C59 1.456(3)
N13 C58 1.478(3)
C1 H1A 0.9800
C1 H1B 0.9800
C1 H1C 0.9800
C2 H2A 0.9800
C2 H2B 0.9800
C2 H2C 0.9800
C3 H3A 0.9800
C3 H3B 0.9800
C3 H3C 0.9800
C4 H4A 0.9800
C4 H4B 0.9800
C4 H4C 0.9800
C5 H5A 0.9800
C5 H5B 0.9800
C5 H5C 0.9800
C6 H6A 0.9800
C6 H6B 0.9800
C6 H6C 0.9800
C7 H7A 0.9800
C7 H7B 0.9800
C7 H7C 0.9800
C8 H8A 0.9800
C8 H8B 0.9800
C8 H8C 0.9800
C9 H9A 0.9800
C9 H9B 0.9800
C9 H9C 0.9800
C10 H10A 0.9800
C10 H10B 0.9800
C10 H10C 0.9800
C11 H11A 0.9800
C11 H11B 0.9800
C11 H11C 0.9800
C12 H12A 0.9800
C12 H12B 0.9800
C12 H12C 0.9800
C13 H13A 0.9800
C13 H13B 0.9800
C13 H13C 0.9800
C14 H14A 0.9800
C14 H14B 0.9800
C14 H14C 0.9800
C15 H15A 0.9800
C15 H15B 0.9800
C15 H15C 0.9800
C16 H16A 0.9800
C16 H16B 0.9800
C16 H16C 0.9800
C17 H17A 0.9800
C17 H17B 0.9800
C17 H17C 0.9800
C18 H18A 0.9800
C18 H18B 0.9800
C18 H18C 0.9800
C19 H19A 0.9800
C19 H19B 0.9800
C19 H19C 0.9800
C20 H20A 0.9800
C20 H20B 0.9800
C20 H20C 0.9800
C21 H21A 0.9800
C21 H21B 0.9800
C21 H21C 0.9800
C22 H22A 0.9800
C22 H22B 0.9800
C22 H22C 0.9800
C23 H23A 0.9800
C23 H23B 0.9800
C23 H23C 0.9800
C24 H24A 0.9800
C24 H24B 0.9800
C24 H24C 0.9800
C25 H25A 0.9800
C25 H25B 0.9800
C25 H25C 0.9800
C26 H26A 0.9800
C26 H26B 0.9800
C26 H26C 0.9800
C27 H27A 0.9800
C27 H27B 0.9800
C27 H27C 0.9800
C28 H28A 0.9800
C28 H28B 0.9800
C28 H28C 0.9800
C29 H29A 0.9800
C29 H29B 0.9800
C29 H29C 0.9800
C30 H30A 0.9800
C30 H30B 0.9800
C30 H30C 0.9800
C31 H31A 0.9800
C31 H31B 0.9800
C31 H31C 0.9800
C32 H32A 0.9800
C32 H32B 0.9800
C32 H32C 0.9800
C33 H33A 0.9800
C33 H33B 0.9800
C33 H33C 0.9800
C34 H34A 0.9800
C34 H34B 0.9800
C34 H34C 0.9800
C35 H35A 0.9800
C35 H35B 0.9800
C35 H35C 0.9800
C36 H36A 0.9800
C36 H36B 0.9800
C36 H36C 0.9800
C37 H37A 0.9800
C37 H37B 0.9800
C37 H37C 0.9800
C38 H38A 0.9800
C38 H38B 0.9800
C38 H38C 0.9800
C39 H39A 0.9800
C39 H39B 0.9800
C39 H39C 0.9800
C40 H40A 0.9800
C40 H40B 0.9800
C40 H40C 0.9800
C41 H41A 0.9800
C41 H41B 0.9800
C41 H41C 0.9800
C42 H42A 0.9800
C42 H42B 0.9800
C42 H42C 0.9800
C43 H43A 0.9800
C43 H43B 0.9800
C43 H43C 0.9800
C44 H44A 0.9800
C44 H44B 0.9800
C44 H44C 0.9800
C45 C46 1.496(4)
C45 H45A 0.9900
C45 H45B 0.9900
C46 H46A 0.9900
C46 H46B 0.9900
C47 H47A 0.9800
C47 H47B 0.9800
C47 H47C 0.9800
C48 C49 1.489(4)
C48 H48A 0.9900
C48 H48B 0.9900
C49 H49A 0.9900
C49 H49B 0.9900
C50 H50A 0.9800
C50 H50B 0.9800
C50 H50C 0.9800
C51 H51A 0.9800
C51 H51B 0.9800
C51 H51C 0.9800
C52 H52A 0.9800
C52 H52B 0.9800
C52 H52C 0.9800
C53 H53A 0.9800
C53 H53B 0.9800
C53 H53C 0.9800
C54 C55 1.484(4)
C54 H54A 0.9900
C54 H54B 0.9900
C55 H55A 0.9900
C55 H55B 0.9900
C56 H56A 0.9800
C56 H56B 0.9800
C56 H56C 0.9800
C57 C58 1.477(4)
C57 H57A 0.9900
C57 H57B 0.9900
C58 H58A 0.9900
C58 H58B 0.9900
C59 H59A 0.9800
C59 H59B 0.9800
C59 H59C 0.9800
C60 H60A 0.9800
C60 H60B 0.9800
C60 H60C 0.9800

loop_
_geom_torsion_atom_site_label_1
_geom_torsion_atom_site_label_2
_geom_torsion_atom_site_label_3
_geom_torsion_atom_site_label_4
_geom_torsion
C5 Si2 N1 Si1 -41.7(2)
C6 Si2 N1 Si1 -161.91(17)
C4 Si2 N1 Si1 81.22(18)
Na1 Si2 N1 Si1 127.55(18)
Na2 Si2 N1 Si1 -128.84(18)
C5 Si2 N1 Na1 -169.20(15)
C6 Si2 N1 Na1 70.54(15)
C4 Si2 N1 Na1 -46.33(15)
Na2 Si2 N1 Na1 103.61(11)
C5 Si2 N1 Na2 87.19(17)
C6 Si2 N1 Na2 -33.06(16)
C4 Si2 N1 Na2 -149.94(13)
Na1 Si2 N1 Na2 -103.61(11)
C3 Si1 N1 Si2 -166.29(14)
C2 Si1 N1 Si2 74.81(18)
C1 Si1 N1 Si2 -46.4(2)
Na2 Si1 N1 Si2 128.81(18)
Na1 Si1 N1 Si2 -125.52(18)
C3 Si1 N1 Na1 -40.77(14)
C2 Si1 N1 Na1 -159.67(12)
C1 Si1 N1 Na1 79.16(15)
Na2 Si1 N1 Na1 -105.67(12)
C3 Si1 N1 Na2 64.89(14)
C2 Si1 N1 Na2 -54.00(15)
C1 Si1 N1 Na2 -175.17(13)
Na1 Si1 N1 Na2 105.67(12)
C9 Si3 N2 Si4 87.89(19)
C7 Si3 N2 Si4 -154.53(18)
C8 Si3 N2 Si4 -33.8(2)
Na3 Si3 N2 Si4 126.81(18)
Na2 Si3 N2 Si4 -129.9(2)
C9 Si3 N2 Na2 -142.22(13)
C7 Si3 N2 Na2 -24.63(18)
C8 Si3 N2 Na2 96.12(17)
Na3 Si3 N2 Na2 -103.30(12)
C9 Si3 N2 Na3 -38.92(15)
C7 Si3 N2 Na3 78.67(16)
C8 Si3 N2 Na3 -160.58(15)
Na2 Si3 N2 Na3 103.30(12)
C10 Si4 N2 Si3 73.5(2)
C12 Si4 N2 Si3 -167.79(16)
C11 Si4 N2 Si3 -49.9(2)
Na2 Si4 N2 Si3 129.50(19)
Na3 Si4 N2 Si3 -125.66(19)
C10 Si4 N2 Na2 -56.01(17)
C12 Si4 N2 Na2 62.71(15)
C11 Si4 N2 Na2 -179.44(12)
Na3 Si4 N2 Na2 104.84(12)
C10 Si4 N2 Na3 -160.85(15)
C12 Si4 N2 Na3 -42.13(15)
C11 Si4 N2 Na3 75.71(14)
Na2 Si4 N2 Na3 -104.84(12)
C18 Si6 N3 Si5 -147.2(2)
C16 Si6 N3 Si5 94.8(2)
C17 Si6 N3 Si5 -26.4(2)
Na4 Si6 N3 Si5 -130.2(2)
Na3 Si6 N3 Si5 126.89(19)
C18 Si6 N3 Na4 -17.0(2)
C16 Si6 N3 Na4 -134.99(15)
C17 Si6 N3 Na4 103.88(17)
Na3 Si6 N3 Na4 -102.87(12)
C18 Si6 N3 Na3 85.90(19)
C16 Si6 N3 Na3 -32.12(18)
C17 Si6 N3 Na3 -153.25(16)
Na4 Si6 N3 Na3 102.87(12)
C13 Si5 N3 Si6 -165.67(16)
C14 Si5 N3 Si6 -46.6(2)
C15 Si5 N3 Si6 74.7(2)
Na3 Si5 N3 Si6 -127.14(19)
Na4 Si5 N3 Si6 130.0(2)
C13 Si5 N3 Na4 64.34(14)
C14 Si5 N3 Na4 -176.61(14)
C15 Si5 N3 Na4 -55.30(16)
Na3 Si5 N3 Na4 102.87(12)
C13 Si5 N3 Na3 -38.53(14)
C14 Si5 N3 Na3 80.52(16)
C15 Si5 N3 Na3 -158.17(13)
Na4 Si5 N3 Na3 -102.87(12)
C20 Si7 N4 Si8 -49.7(2)
C19 Si7 N4 Si8 -170.78(15)
C21 Si7 N4 Si8 72.25(18)
Na5 Si7 N4 Si8 120.24(17)
Na4 Si7 N4 Si8 -139.7(2)
C20 Si7 N4 Na4 89.91(14)
C19 Si7 N4 Na4 -31.13(14)
C21 Si7 N4 Na4 -148.10(12)
Na5 Si7 N4 Na4 -100.11(11)
C20 Si7 N4 Na5 -169.99(12)
C19 Si7 N4 Na5 68.98(13)
C21 Si7 N4 Na5 -47.99(13)
Na4 Si7 N4 Na5 100.11(11)
C23 Si8 N4 Si7 63.2(2)
C24 Si8 N4 Si7 -59.1(2)
C22 Si8 N4 Si7 -177.71(19)
Na5 Si8 N4 Si7 -117.70(18)
Na4 Si8 N4 Si7 139.3(2)
C23 Si8 N4 Na4 -76.1(2)
C24 Si8 N4 Na4 161.57(19)
C22 Si8 N4 Na4 42.99(19)
Na5 Si8 N4 Na4 103.00(12)
C23 Si8 N4 Na5 -179.06(18)
C24 Si8 N4 Na5 58.6(2)
C22 Si8 N4 Na5 -60.00(18)
Na4 Si8 N4 Na5 -103.00(12)
C28 Si10 N5 Si9 -171.70(16)
C30 Si10 N5 Si9 -52.65(18)
C29 Si10 N5 Si9 68.89(17)
Na5 Si10 N5 Si9 136.15(18)
Na1 Si10 N5 Si9 -122.63(18)
C28 Si10 N5 Na5 52.15(15)
C30 Si10 N5 Na5 171.20(11)
C29 Si10 N5 Na5 -67.26(14)
Na1 Si10 N5 Na5 101.22(11)
C28 Si10 N5 Na1 -49.07(15)
C30 Si10 N5 Na1 69.99(13)
C29 Si10 N5 Na1 -168.47(11)
Na5 Si10 N5 Na1 -101.22(11)
C26 Si9 N5 Si10 -41.00(19)
C25 Si9 N5 Si10 -162.14(15)
C27 Si9 N5 Si10 78.48(17)
Na1 Si9 N5 Si10 127.59(17)
Na5 Si9 N5 Si10 -133.85(19)
C26 Si9 N5 Na5 92.85(14)
C25 Si9 N5 Na5 -28.29(15)
C27 Si9 N5 Na5 -147.67(13)
Na1 Si9 N5 Na5 -98.56(11)
C26 Si9 N5 Na1 -168.58(12)
C25 Si9 N5 Na1 70.28(13)
C27 Si9 N5 Na1 -49.10(14)
Na5 Si9 N5 Na1 98.56(11)
C35 Si11 N6 Si12 -150.16(15)
C34 Si11 N6 Si12 90.24(18)
C36 Si11 N6 Si12 -32.4(2)
Na7 Si11 N6 Si12 -129.11(18)
Na6 Si11 N6 Si12 115.45(17)
C35 Si11 N6 Na7 -21.06(14)
C34 Si11 N6 Na7 -140.66(14)
C36 Si11 N6 Na7 96.73(14)
Na6 Si11 N6 Na7 -115.44(11)
C35 Si11 N6 Na6 94.38(13)
C34 Si11 N6 Na6 -25.22(16)
C36 Si11 N6 Na6 -147.83(13)
Na7 Si11 N6 Na6 115.44(11)
C33 Si12 N6 Si11 -149.89(14)
C31 Si12 N6 Si11 -30.55(19)
C32 Si12 N6 Si11 91.52(17)
Na6 Si12 N6 Si11 -118.56(17)
Na7 Si12 N6 Si11 127.67(19)
C33 Si12 N6 Na7 82.43(13)
C31 Si12 N6 Na7 -158.22(11)
C32 Si12 N6 Na7 -36.16(15)
Na6 Si12 N6 Na7 113.77(11)
C33 Si12 N6 Na6 -31.34(13)
C31 Si12 N6 Na6 88.01(12)
C32 Si12 N6 Na6 -149.92(12)
Na7 Si12 N6 Na6 -113.77(11)
C41 Si13 N7 Si14 -27.0(2)
C42 Si13 N7 Si14 -148.22(15)
C40 Si13 N7 Si14 93.95(17)
Na7 Si13 N7 Si14 117.71(17)
Na8 Si13 N7 Si14 -130.28(19)
C41 Si13 N7 Na8 103.29(14)
C42 Si13 N7 Na8 -17.94(14)
C40 Si13 N7 Na8 -135.77(12)
Na7 Si13 N7 Na8 -112.01(11)
C41 Si13 N7 Na7 -144.70(13)
C42 Si13 N7 Na7 94.07(12)
C40 Si13 N7 Na7 -23.76(13)
Na8 Si13 N7 Na7 112.01(11)
C39 Si14 N7 Si13 165.55(17)
C37 Si14 N7 Si13 -76.4(2)
C38 Si14 N7 Si13 46.1(2)
Na7 Si14 N7 Si13 -114.73(18)
Na8 Si14 N7 Si13 129.64(19)
C39 Si14 N7 Na8 35.90(16)
C37 Si14 N7 Na8 153.99(15)
C38 Si14 N7 Na8 -83.51(15)
Na7 Si14 N7 Na8 115.63(12)
C39 Si14 N7 Na7 -79.72(15)
C37 Si14 N7 Na7 38.36(17)
C38 Si14 N7 Na7 160.86(12)
Na8 Si14 N7 Na7 -115.63(12)
C44 N8 C45 C46 -70.6(3)
C43 N8 C45 C46 171.2(3)
Na6 N8 C45 C46 40.7(3)
C47 N9 C46 C45 161.6(3)
C48 N9 C46 C45 -76.7(3)
Na6 N9 C46 C45 37.9(3)
N8 C45 C46 N9 -56.8(4)
C47 N9 C48 C49 -82.4(3)
C46 N9 C48 C49 157.7(2)
Na6 N9 C48 C49 41.6(3)
C50 N10 C49 C48 -67.4(3)
C51 N10 C49 C48 173.3(2)
Na6 N10 C49 C48 42.2(3)
N9 C48 C49 N10 -62.1(3)
C53 N11 C54 C55 -69.6(3)
C52 N11 C54 C55 169.9(3)
Na8 N11 C54 C55 42.6(3)
C56 N12 C55 C54 -81.4(3)
C57 N12 C55 C54 160.7(2)
Na8 N12 C55 C54 44.6(2)
N11 C54 C55 N12 -64.6(3)
C55 N12 C57 C58 -72.3(3)
C56 N12 C57 C58 168.0(2)
Na8 N12 C57 C58 41.6(3)
N12 C57 C58 N13 -57.6(4)
C60 N13 C58 C57 -69.1(3)
C59 N13 C58 C57 172.1(3)
Na8 N13 C58 C57 37.6(3)
